data_4128891
loop_
_publ_author_name
'Ye, Mengshan'
'Thompson, Niklas B.'
'Brown, Alexandra C.'
'Suess, Daniel L. M.'

_publ_section_title
;
 A Synthetic Model of Enzymatic [Fe<sub>4</sub>S<sub>4</sub>]-Alkyl
 Intermediates.
;
_journal_issue 34
_journal_name_full 'Journal of the American Chemical Society'
_journal_page_first 13330
_journal_page_last 13335
_journal_paper_doi 10.1021/jacs.9b06975
_journal_volume 141
_journal_year 2019
_chemical_formula_sum 'C125.82 H130.19 B Cl2.45 Fe4 N3 O1.27 P3 S4'
_chemical_formula_weight 2247.06
_space_group_crystal_system monoclinic
_space_group_IT_number 14
_space_group_name_Hall '-P 2ybc'
_space_group_name_H-M_alt 'P 1 21/c 1'
_atom_sites_solution_hydrogens geom
_atom_sites_solution_primary direct
_atom_sites_solution_secondary difmap
_audit_creation_method SHELXL-2018/1
_cell_angle_alpha 90
_cell_angle_beta 106.247(2)
_cell_angle_gamma 90
_cell_formula_units_Z 4
_cell_length_a 22.6783(10)
_cell_length_b 19.0664(8)
_cell_length_c 27.5418(11)
_cell_measurement_reflns_used 9473
_cell_measurement_temperature 100(2)
_cell_measurement_theta_max 28.99
_cell_measurement_theta_min 2.37
_cell_volume 11433.3(8)
_computing_cell_refinement 'SAINT 8.38A (Bruker-AXS, 2017)'
_computing_data_collection 'APEX3 v2017.3.0 (Bruker-AXS, 2017)'
_computing_data_reduction 'SAINT 8.38A (Bruker-AXS, 2017)'
_computing_structure_refinement 'SHELXL-2018/1 (Sheldrick, 2018)'
_computing_structure_solution 'SHELXT 2014/5 (Sheldrick, 2014)'
_diffrn_ambient_temperature 100(2)
_diffrn_detector_area_resol_mean 7.4
_diffrn_measured_fraction_theta_full 0.999
_diffrn_measured_fraction_theta_max 0.991
_diffrn_measurement_device_type 'Bruker Photon2 CPAD'
_diffrn_measurement_method '\f and \w scans'
_diffrn_radiation_type MoK\a
_diffrn_radiation_wavelength 0.71073
_diffrn_reflns_av_R_equivalents 0.1111
_diffrn_reflns_av_unetI/netI 0.0489
_diffrn_reflns_Laue_measured_fraction_full 0.999
_diffrn_reflns_Laue_measured_fraction_max 0.991
_diffrn_reflns_limit_h_max 31
_diffrn_reflns_limit_h_min -31
_diffrn_reflns_limit_k_max 26
_diffrn_reflns_limit_k_min -26
_diffrn_reflns_limit_l_max 37
_diffrn_reflns_limit_l_min -37
_diffrn_reflns_number 488735
_diffrn_reflns_point_group_measured_fraction_full 0.999
_diffrn_reflns_point_group_measured_fraction_max 0.991
_diffrn_reflns_theta_full 25.242
_diffrn_reflns_theta_max 29.302
_diffrn_reflns_theta_min 2.271
_diffrn_source 'I\mS micro-focus sealed tube, multilayer optics'
_exptl_absorpt_coefficient_mu 0.721
_exptl_absorpt_correction_type multi-scan
_exptl_absorpt_process_details 'SADABS (Herbst-Irmer et al., 2015)'
_exptl_crystal_colour brown
_exptl_crystal_density_diffrn 1.305
_exptl_crystal_density_method 'not measured'
_exptl_crystal_description plate
_exptl_crystal_F_000 4704
_exptl_crystal_size_max 0.300
_exptl_crystal_size_mid 0.240
_exptl_crystal_size_min 0.005
_exptl_transmission_factor_max 0.7458
_exptl_transmission_factor_min 0.6558
_refine_diff_density_max 1.510
_refine_diff_density_min -0.707
_refine_diff_density_rms 0.080
_refine_ls_extinction_method none
_refine_ls_goodness_of_fit_ref 1.012
_refine_ls_hydrogen_treatment constr
_refine_ls_matrix_type full
_refine_ls_number_parameters 1751
_refine_ls_number_reflns 31006
_refine_ls_number_restraints 2847
_refine_ls_restrained_S_all 0.979
_refine_ls_R_factor_all 0.0940
_refine_ls_R_factor_gt 0.0527
_refine_ls_shift/su_max 0.062
_refine_ls_shift/su_mean 0.001
_refine_ls_structure_factor_coef Fsqd
_refine_ls_weighting_details 'w=1/[\s^2^(Fo^2^)+(0.0715P)^2^+11.8410P] where P=(Fo^2^+2Fc^2^)/3'
_refine_ls_weighting_scheme calc
_refine_ls_wR_factor_gt 0.1277
_refine_ls_wR_factor_ref 0.1530
_reflns_Friedel_coverage 0.000
_reflns_number_gt 20733
_reflns_number_total 31006
_reflns_threshold_expression 'I > 2\s(I)'
_cod_data_source_file ja9b06975_si_002.cif
_cod_data_source_block LNP3Fe4S4ClBPh4
_cod_original_sg_symbol_H-M 'P 21/c'
_cod_database_code 4128891
_shelx_shelxl_version_number 2018/1
_shelx_space_group_comment
;
The symmetry employed for this shelxl refinement is uniquely defined
by the following loop, which should always be used as a source of
symmetry information in preference to the above space-group names.
They are only intended as comments.
;
_shelx_estimated_absorpt_t_min 0.813
_shelx_estimated_absorpt_t_max 0.996

loop_
_space_group_symop_operation_xyz
'x, y, z'
'-x, y+1/2, -z+1/2'
'-x, -y, -z'
'x, -y-1/2, z-1/2'

loop_
_atom_site_label
_atom_site_type_symbol
_atom_site_fract_x
_atom_site_fract_y
_atom_site_fract_z
_atom_site_U_iso_or_equiv
_atom_site_adp_type
_atom_site_occupancy
_atom_site_site_symmetry_order
_atom_site_calc_flag
_atom_site_refinement_flags_posn
_atom_site_refinement_flags_adp
_atom_site_refinement_flags_occupancy
_atom_site_disorder_assembly
_atom_site_disorder_group
Fe1 Fe 0.75264(2) 0.27345(2) 0.49861(2) 0.02843(9) Uani 1 1 d . U . . .
B1 B 1.16008(16) 0.36985(19) 0.85999(12) 0.0328(7) Uani 1 1 d . U . . .
C1 C 0.79953(14) 0.16211(14) 0.32574(10) 0.0303(6) Uani 1 1 d . U . . .
Cl1 Cl 0.62718(5) 0.38251(4) 0.59211(3) 0.0493(2) Uani 1 1 d . U . . .
N1 N 0.83505(11) 0.22723(13) 0.51880(9) 0.0318(5) Uani 1 1 d D U . . .
S1 S 0.75064(3) 0.38879(4) 0.52013(3) 0.03297(15) Uani 1 1 d . U . . .
Fe2 Fe 0.68781(2) 0.38196(2) 0.43984(2) 0.02684(9) Uani 1 1 d . U . . .
C2 C 0.81621(13) 0.23026(15) 0.31542(10) 0.0292(6) Uani 1 1 d . U . . .
P2 P 0.63738(3) 0.51679(3) 0.37686(3) 0.02584(14) Uani 1 1 d . U . . .
N2 N 0.69333(10) 0.46098(11) 0.39366(8) 0.0265(5) Uani 1 1 d . U . . .
S2 S 0.59259(3) 0.36563(4) 0.45055(3) 0.02796(14) Uani 1 1 d . U . . .
Fe3 Fe 0.62994(2) 0.25633(2) 0.44492(2) 0.02566(9) Uani 1 1 d . U . . .
C3 C 0.77236(13) 0.27437(14) 0.28354(10) 0.0260(5) Uani 1 1 d . U . . .
P3 P 0.54906(3) 0.11886(4) 0.43115(2) 0.02708(15) Uani 1 1 d D U . . .
N3 N 0.56847(10) 0.18849(12) 0.40524(8) 0.0260(4) Uani 1 1 d . U . . .
S3 S 0.67668(3) 0.22492(4) 0.52704(3) 0.02984(15) Uani 1 1 d . U . . .
Fe4 Fe 0.66047(2) 0.34364(2) 0.52843(2) 0.02941(9) Uani 1 1 d . U . . .
S4 S 0.71057(3) 0.27510(3) 0.41227(2) 0.02636(13) Uani 1 1 d . U . . .
C4 C 0.71237(13) 0.25055(14) 0.26208(9) 0.0265(5) Uani 1 1 d . U . . .
C6 C 0.73924(14) 0.13831(14) 0.30509(10) 0.0302(6) Uani 1 1 d . U . . .
C5 C 0.69589(13) 0.18176(14) 0.27225(10) 0.0284(6) Uani 1 1 d . U . . .
C9 C 0.66579(13) 0.29662(15) 0.22588(10) 0.0301(6) Uani 1 1 d . U . . .
H9A H 0.672710 0.346097 0.236907 0.036 Uiso 1 1 calc R U . . .
H9B H 0.623970 0.283247 0.226899 0.036 Uiso 1 1 calc R U . . .
C8 C 0.92164(16) 0.2388(2) 0.30085(15) 0.0516(9) Uani 1 1 d . U . . .
H8A H 0.923442 0.187880 0.296616 0.077 Uiso 1 1 calc R U . . .
H8B H 0.963220 0.257043 0.315528 0.077 Uiso 1 1 calc R U . . .
H8C H 0.903674 0.260760 0.267842 0.077 Uiso 1 1 calc R U . . .
C7 C 0.88178(13) 0.25559(17) 0.33621(12) 0.0355(6) Uani 1 1 d . U . . .
H7A H 0.900152 0.233271 0.369467 0.043 Uiso 1 1 calc R U . . .
H7B H 0.881614 0.306933 0.341523 0.043 Uiso 1 1 calc R U . . .
C11 C 0.72063(15) 0.06549(14) 0.31858(11) 0.0348(6) Uani 1 1 d . U . . .
H11A H 0.677142 0.067160 0.318999 0.042 Uiso 1 1 calc R U . . .
H11B H 0.745681 0.053698 0.353213 0.042 Uiso 1 1 calc R U . . .
C10 C 0.67007(16) 0.29004(17) 0.17131(11) 0.0382(7) Uani 1 1 d . U . . .
H10A H 0.711930 0.301212 0.170408 0.057 Uiso 1 1 calc R U . . .
H10B H 0.641130 0.322748 0.149470 0.057 Uiso 1 1 calc R U . . .
H10C H 0.659869 0.241974 0.159271 0.057 Uiso 1 1 calc R U . . .
C12 C 0.72789(17) 0.00646(16) 0.28269(13) 0.0436(8) Uani 1 1 d . U . . .
H12A H 0.702780 0.017026 0.248292 0.065 Uiso 1 1 calc R U . . .
H12B H 0.714421 -0.038041 0.293850 0.065 Uiso 1 1 calc R U . . .
H12C H 0.771110 0.002764 0.283034 0.065 Uiso 1 1 calc R U . . .
C101 C 0.84745(15) 0.11278(15) 0.35808(11) 0.0345(6) Uani 1 1 d . U . . .
H10D H 0.888335 0.127348 0.355424 0.041 Uiso 1 1 calc R U . . .
H10E H 0.839461 0.064992 0.343679 0.041 Uiso 1 1 calc R U . . .
C102 C 0.85014(14) 0.10913(15) 0.41394(11) 0.0326(6) Uani 1 1 d . U . . .
C103 C 0.86638(17) 0.04681(16) 0.44067(12) 0.0424(8) Uani 1 1 d . U . . .
H103 H 0.874978 0.006406 0.423652 0.051 Uiso 1 1 calc R U . . .
C104 C 0.87020(18) 0.04273(17) 0.49178(13) 0.0464(8) Uani 1 1 d . U . . .
H104 H 0.881080 -0.000295 0.509419 0.056 Uiso 1 1 calc R U . . .
C105 C 0.85814(16) 0.10148(16) 0.51705(12) 0.0401(7) Uani 1 1 d . U . . .
H105 H 0.859558 0.098412 0.551790 0.048 Uiso 1 1 calc R U . . .
C106 C 0.84408(13) 0.16443(15) 0.49173(11) 0.0317(6) Uani 1 1 d . U . . .
C107 C 0.83950(13) 0.16800(14) 0.44009(10) 0.0297(6) Uani 1 1 d . U . . .
H107 H 0.828990 0.211213 0.422642 0.036 Uiso 1 1 calc R U . . .
C201 C 0.79111(13) 0.34736(14) 0.27148(10) 0.0284(5) Uani 1 1 d . U . . .
H20A H 0.763944 0.361446 0.238096 0.034 Uiso 1 1 calc R U . . .
H20B H 0.833467 0.344793 0.268283 0.034 Uiso 1 1 calc R U . . .
C202 C 0.78914(12) 0.40472(14) 0.30936(10) 0.0275(5) Uani 1 1 d . U . . .
C203 C 0.83066(15) 0.45974(17) 0.31695(13) 0.0433(8) Uani 1 1 d . U . . .
H203 H 0.860538 0.461117 0.298710 0.052 Uiso 1 1 calc R U . . .
C204 C 0.82892(17) 0.5128(2) 0.35097(16) 0.0559(10) Uani 1 1 d . U . . .
H204 H 0.858127 0.549803 0.356185 0.067 Uiso 1 1 calc R U . . .
C205 C 0.78522(15) 0.51274(17) 0.37744(13) 0.0420(7) Uani 1 1 d . U . . .
H205 H 0.785320 0.548325 0.401605 0.050 Uiso 1 1 calc R U . . .
C206 C 0.74108(13) 0.45981(14) 0.36821(10) 0.0272(5) Uani 1 1 d . U . . .
C207 C 0.74396(12) 0.40579(14) 0.33486(10) 0.0259(5) Uani 1 1 d . U . . .
H207 H 0.714588 0.368995 0.329380 0.031 Uiso 1 1 calc R U . . .
C211 C 0.61535(13) 0.53961(14) 0.43263(10) 0.0286(6) Uani 1 1 d . U . . .
C212 C 0.55457(13) 0.55045(14) 0.43297(11) 0.0312(6) Uani 1 1 d . U . . .
H212 H 0.522272 0.547742 0.402418 0.037 Uiso 1 1 calc R U . . .
C213 C 0.54165(14) 0.56527(15) 0.47849(12) 0.0340(6) Uani 1 1 d . U . . .
H213 H 0.500339 0.573118 0.478650 0.041 Uiso 1 1 calc R U . . .
C214 C 0.58842(14) 0.56878(15) 0.52386(11) 0.0327(6) Uani 1 1 d . U . . .
C215 C 0.64902(14) 0.56005(15) 0.52267(11) 0.0347(6) Uani 1 1 d . U . . .
H215 H 0.681460 0.563701 0.553075 0.042 Uiso 1 1 calc R U . . .
C216 C 0.66229(13) 0.54611(14) 0.47753(11) 0.0309(6) Uani 1 1 d . U . . .
H216 H 0.703829 0.540911 0.477163 0.037 Uiso 1 1 calc R U . . .
C217 C 0.57454(16) 0.57952(18) 0.57383(12) 0.0420(7) Uani 1 1 d . U . . .
H21A H 0.533611 0.600278 0.567943 0.063 Uiso 1 1 calc R U . . .
H21B H 0.605254 0.611030 0.595088 0.063 Uiso 1 1 calc R U . . .
H21C H 0.575762 0.534242 0.590921 0.063 Uiso 1 1 calc R U . . .
C221 C 0.57323(13) 0.48157(14) 0.32835(10) 0.0281(5) Uani 1 1 d . U . . .
C222 C 0.52570(13) 0.52525(14) 0.30203(11) 0.0314(6) Uani 1 1 d . U . . .
H222 H 0.526041 0.573554 0.310573 0.038 Uiso 1 1 calc R U . . .
C223 C 0.47779(14) 0.49826(16) 0.26330(11) 0.0350(6) Uani 1 1 d . U . . .
H223 H 0.445326 0.528327 0.245930 0.042 Uiso 1 1 calc R U . . .
C224 C 0.47666(13) 0.42797(15) 0.24961(11) 0.0331(6) Uani 1 1 d . U . . .
C225 C 0.52459(14) 0.38485(15) 0.27582(11) 0.0327(6) Uani 1 1 d . U . . .
H225 H 0.524621 0.336783 0.266758 0.039 Uiso 1 1 calc R U . . .
C226 C 0.57234(13) 0.41086(14) 0.31497(10) 0.0287(6) Uani 1 1 d . U . . .
H226 H 0.604411 0.380536 0.332664 0.034 Uiso 1 1 calc R U . . .
C227 C 0.42549(16) 0.40004(19) 0.20636(14) 0.0504(9) Uani 1 1 d . U . . .
H22A H 0.430915 0.416894 0.174272 0.076 Uiso 1 1 calc R U . . .
H22B H 0.385920 0.416428 0.209852 0.076 Uiso 1 1 calc R U . . .
H22C H 0.426387 0.348652 0.206868 0.076 Uiso 1 1 calc R U . . .
C231 C 0.65735(13) 0.59628(14) 0.34955(10) 0.0278(5) Uani 1 1 d . U . . .
C232 C 0.66380(15) 0.66006(15) 0.37481(12) 0.0369(7) Uani 1 1 d . U . . .
H232 H 0.656275 0.663149 0.406979 0.044 Uiso 1 1 calc R U . . .
C233 C 0.68128(17) 0.71936(16) 0.35299(13) 0.0448(8) Uani 1 1 d . U . . .
H233 H 0.684775 0.762929 0.370304 0.054 Uiso 1 1 calc R U . . .
C234 C 0.69376(15) 0.71641(16) 0.30643(13) 0.0382(7) Uani 1 1 d . U . . .
C235 C 0.68619(15) 0.65276(16) 0.28094(12) 0.0384(7) Uani 1 1 d . U . . .
H235 H 0.693842 0.649746 0.248806 0.046 Uiso 1 1 calc R U . . .
C236 C 0.66756(14) 0.59346(15) 0.30193(11) 0.0347(6) Uani 1 1 d . U . . .
H236 H 0.661705 0.550538 0.283684 0.042 Uiso 1 1 calc R U . . .
C237 C 0.71509(19) 0.78046(18) 0.28376(16) 0.0547(9) Uani 1 1 d . U . . .
H23A H 0.712325 0.821782 0.304168 0.082 Uiso 1 1 calc R U . . .
H23B H 0.689005 0.787282 0.249137 0.082 Uiso 1 1 calc R U . . .
H23C H 0.757773 0.773846 0.283266 0.082 Uiso 1 1 calc R U . . .
C301 C 0.63109(14) 0.15560(15) 0.24659(10) 0.0315(6) Uani 1 1 d . U . . .
H30A H 0.618034 0.174411 0.211708 0.038 Uiso 1 1 calc R U . . .
H30B H 0.632138 0.103838 0.244163 0.038 Uiso 1 1 calc R U . . .
C302 C 0.58329(13) 0.17585(14) 0.27344(10) 0.0279(5) Uani 1 1 d . U . . .
C303 C 0.52320(14) 0.19049(14) 0.24575(10) 0.0295(6) Uani 1 1 d . U . . .
H303 H 0.512528 0.190097 0.209851 0.035 Uiso 1 1 calc R U . . .
C304 C 0.47857(14) 0.20570(14) 0.27004(10) 0.0304(6) Uani 1 1 d . U . . .
H304 H 0.437743 0.215558 0.250560 0.036 Uiso 1 1 calc R U . . .
C305 C 0.49313(13) 0.20663(14) 0.32248(10) 0.0287(6) Uani 1 1 d . U . . .
H305 H 0.462710 0.217919 0.338936 0.034 Uiso 1 1 calc R U . . .
C306 C 0.55274(12) 0.19083(13) 0.35062(9) 0.0252(5) Uani 1 1 d . U . . .
C307 C 0.59776(13) 0.17693(13) 0.32600(10) 0.0264(5) Uani 1 1 d . U . . .
H307 H 0.638795 0.168112 0.345451 0.032 Uiso 1 1 calc R U . . .
C311 C 0.53666(14) 0.14648(15) 0.48966(10) 0.0304(6) Uani 1 1 d . U . . .
C312 C 0.55384(16) 0.10550(16) 0.53313(10) 0.0371(7) Uani 1 1 d . U . . .
H312 H 0.573904 0.061826 0.532864 0.045 Uiso 1 1 calc R U . . .
C313 C 0.54136(17) 0.12911(18) 0.57696(11) 0.0442(8) Uani 1 1 d . U . . .
H313 H 0.552718 0.101058 0.606629 0.053 Uiso 1 1 calc R U . . .
C314 C 0.51254(16) 0.1931(2) 0.57800(12) 0.0454(8) Uani 1 1 d . U . . .
C315 C 0.49519(16) 0.23345(18) 0.53444(12) 0.0412(7) Uani 1 1 d . U . . .
H315 H 0.475271 0.277190 0.534850 0.049 Uiso 1 1 calc R U . . .
C316 C 0.50678(14) 0.21028(16) 0.49031(11) 0.0343(6) Uani 1 1 d . U . . .
H316 H 0.494353 0.237879 0.460461 0.041 Uiso 1 1 calc R U . . .
C317 C 0.5016(2) 0.2208(3) 0.62642(14) 0.0679(12) Uani 1 1 d . U . . .
H31A H 0.521944 0.266303 0.634805 0.102 Uiso 1 1 calc R U . . .
H31B H 0.518413 0.187614 0.654018 0.102 Uiso 1 1 calc R U . . .
H31C H 0.457387 0.226255 0.621702 0.102 Uiso 1 1 calc R U . . .
C331 C 0.47927(13) 0.07935(14) 0.39397(10) 0.0295(6) Uani 1 1 d . U . . .
C332 C 0.42438(16) 0.08803(19) 0.40664(12) 0.0452(8) Uani 1 1 d . U . . .
H332 H 0.424071 0.114064 0.435977 0.054 Uiso 1 1 calc R U . . .
C333 C 0.37050(16) 0.0592(2) 0.37703(13) 0.0489(9) Uani 1 1 d . U . . .
H333 H 0.333553 0.065452 0.386350 0.059 Uiso 1 1 calc R U . . .
C334 C 0.36951(14) 0.02115(14) 0.33371(10) 0.0311(6) Uani 1 1 d . U . . .
C335 C 0.42404(13) 0.01247(14) 0.32094(10) 0.0299(6) Uani 1 1 d . U . . .
H335 H 0.424121 -0.013482 0.291513 0.036 Uiso 1 1 calc R U . . .
C336 C 0.47830(14) 0.04107(14) 0.35044(10) 0.0296(6) Uani 1 1 d . U . . .
H336 H 0.515191 0.034673 0.341066 0.035 Uiso 1 1 calc R U . . .
C337 C 0.30997(14) -0.01050(16) 0.30252(12) 0.0370(7) Uani 1 1 d . U . . .
H33A H 0.316292 -0.032083 0.272068 0.056 Uiso 1 1 calc R U . . .
H33B H 0.278717 0.026302 0.292741 0.056 Uiso 1 1 calc R U . . .
H33C H 0.296228 -0.046273 0.322474 0.056 Uiso 1 1 calc R U . . .
C11B C 1.10742(14) 0.35969(18) 0.89033(10) 0.0371(7) Uani 1 1 d . U . . .
C12B C 1.08759(18) 0.2940(2) 0.90046(16) 0.0578(10) Uani 1 1 d . U . . .
H12D H 1.107759 0.253833 0.892374 0.069 Uiso 1 1 calc R U . . .
C13B C 1.03938(19) 0.2841(3) 0.92198(17) 0.0689(12) Uani 1 1 d . U . . .
H13B H 1.027658 0.237853 0.928153 0.083 Uiso 1 1 calc R U . . .
C14B C 1.00903(17) 0.3397(3) 0.93422(13) 0.0604(11) Uani 1 1 d . U . . .
H14B H 0.976113 0.332939 0.948792 0.073 Uiso 1 1 calc R U . . .
C15B C 1.02711(19) 0.4059(3) 0.92499(17) 0.0727(13) Uani 1 1 d . U . . .
H15B H 1.006539 0.445705 0.933159 0.087 Uiso 1 1 calc R U . . .
C16B C 1.07567(17) 0.4149(2) 0.90364(15) 0.0580(10) Uani 1 1 d . U . . .
H16B H 1.087460 0.461357 0.897987 0.070 Uiso 1 1 calc R U . . .
C21B C 1.18436(13) 0.45202(16) 0.86697(11) 0.0317(6) Uani 1 1 d . U . . .
C22B C 1.23153(14) 0.47335(16) 0.90962(11) 0.0340(6) Uani 1 1 d . U . . .
H22D H 1.250985 0.439039 0.933823 0.041 Uiso 1 1 calc R U . . .
C23B C 1.25066(15) 0.54271(18) 0.91760(13) 0.0415(7) Uani 1 1 d . U . . .
H23D H 1.282871 0.554727 0.946745 0.050 Uiso 1 1 calc R U . . .
C24B C 1.22351(17) 0.59391(18) 0.88384(13) 0.0448(8) Uani 1 1 d . U . . .
H24B H 1.237080 0.641164 0.889055 0.054 Uiso 1 1 calc R U . . .
C25B C 1.17579(17) 0.57559(18) 0.84182(14) 0.0467(8) Uani 1 1 d . U . . .
H25B H 1.155696 0.610750 0.818623 0.056 Uiso 1 1 calc R U . . .
C26B C 1.15729(14) 0.50587(18) 0.83358(12) 0.0384(7) Uani 1 1 d . U . . .
H26B H 1.125142 0.494451 0.804238 0.046 Uiso 1 1 calc R U . . .
C112 C 0.8939(5) 0.3837(5) 0.6118(4) 0.036(2) Uani 0.659(6) 1 d . U P A 1
H112 H 0.921190 0.405055 0.595650 0.044 Uiso 0.659(6) 1 calc R U P A 1
C113 C 0.8739(3) 0.4204(4) 0.6469(3) 0.0405(16) Uani 0.659(6) 1 d . U P A 1
H113 H 0.887884 0.467019 0.655358 0.049 Uiso 0.659(6) 1 calc R U P A 1
C114 C 0.8335(3) 0.3903(4) 0.6701(2) 0.0411(15) Uani 0.659(6) 1 d . U P A 1
C115 C 0.8129(4) 0.3237(5) 0.6571(3) 0.0389(18) Uani 0.659(6) 1 d . U P A 1
H115 H 0.785979 0.302118 0.673633 0.047 Uiso 0.659(6) 1 calc R U P A 1
C116 C 0.8304(5) 0.2879(6) 0.6208(4) 0.034(2) Uani 0.659(6) 1 d . U P A 1
H116 H 0.812691 0.243565 0.609474 0.041 Uiso 0.659(6) 1 calc R U P A 1
C117 C 0.8113(4) 0.4318(4) 0.7082(3) 0.067(2) Uani 0.659(6) 1 d . U P A 1
H11C H 0.770980 0.452117 0.691695 0.100 Uiso 0.659(6) 1 calc R U P A 1
H11D H 0.840577 0.469433 0.722065 0.100 Uiso 0.659(6) 1 calc R U P A 1
H11E H 0.807902 0.400730 0.735681 0.100 Uiso 0.659(6) 1 calc R U P A 1
C121 C 0.9276(3) 0.3259(6) 0.5148(4) 0.0343(16) Uani 0.659(6) 1 d D U P A 1
C122 C 0.9885(3) 0.3486(4) 0.5300(2) 0.0458(15) Uani 0.659(6) 1 d D U P A 1
H122 H 1.014745 0.333078 0.561439 0.055 Uiso 0.659(6) 1 calc R U P A 1
C123 C 1.0113(3) 0.3937(4) 0.4999(3) 0.0518(16) Uani 0.659(6) 1 d D U P A 1
H123 H 1.052847 0.408908 0.510930 0.062 Uiso 0.659(6) 1 calc R U P A 1
C124 C 0.9734(3) 0.4167(3) 0.4536(2) 0.0470(14) Uani 0.659(6) 1 d D U P A 1
C125 C 0.9124(3) 0.3952(3) 0.4387(2) 0.0414(13) Uani 0.659(6) 1 d D U P A 1
H125 H 0.886036 0.411960 0.407751 0.050 Uiso 0.659(6) 1 calc R U P A 1
C126 C 0.8892(3) 0.3495(5) 0.4685(3) 0.0362(15) Uani 0.659(6) 1 d D U P A 1
H126 H 0.847602 0.334499 0.457461 0.043 Uiso 0.659(6) 1 calc R U P A 1
C127 C 0.9986(4) 0.4647(4) 0.4198(3) 0.0651(19) Uani 0.659(6) 1 d . U P A 1
H12E H 1.016975 0.436205 0.398260 0.098 Uiso 0.659(6) 1 calc R U P A 1
H12F H 1.029889 0.495711 0.440923 0.098 Uiso 0.659(6) 1 calc R U P A 1
H12G H 0.965094 0.492936 0.398630 0.098 Uiso 0.659(6) 1 calc R U P A 1
C131 C 0.9581(3) 0.2107(4) 0.5844(3) 0.0357(17) Uani 0.659(6) 1 d D U P A 1
C132 C 0.9643(4) 0.1897(5) 0.6333(3) 0.058(3) Uani 0.659(6) 1 d D U P A 1
H132 H 0.935467 0.205230 0.650218 0.069 Uiso 0.659(6) 1 calc R U P A 1
C133 C 1.0118(4) 0.1465(5) 0.6581(2) 0.078(3) Uani 0.659(6) 1 d D U P A 1
H133 H 1.014778 0.131636 0.691648 0.093 Uiso 0.659(6) 1 calc R U P A 1
C134 C 1.0550(3) 0.1244(3) 0.6349(2) 0.064(2) Uani 0.659(6) 1 d D U P A 1
C135 C 1.0494(3) 0.1445(4) 0.5864(2) 0.067(2) Uani 0.659(6) 1 d D U P A 1
H135 H 1.078330 0.128773 0.569612 0.081 Uiso 0.659(6) 1 calc R U P A 1
C136 C 1.0015(3) 0.1878(4) 0.5614(2) 0.0550(18) Uani 0.659(6) 1 d D U P A 1
H136 H 0.998443 0.202021 0.527734 0.066 Uiso 0.659(6) 1 calc R U P A 1
C137 C 1.1102(5) 0.0809(5) 0.6641(3) 0.107(4) Uani 0.659(6) 1 d . U P A 1
H13A H 1.142134 0.082299 0.646349 0.161 Uiso 0.659(6) 1 calc R U P A 1
H13C H 1.097371 0.032184 0.666376 0.161 Uiso 0.659(6) 1 calc R U P A 1
H13D H 1.126556 0.100166 0.698183 0.161 Uiso 0.659(6) 1 calc R U P A 1
P4 P 0.8977(5) 0.2607(7) 0.5554(4) 0.0344(18) Uani 0.341(6) 1 d D U P A 2
C412 C 0.9090(11) 0.3790(10) 0.6167(8) 0.044(5) Uani 0.341(6) 1 d D U P A 2
H412 H 0.937881 0.394892 0.599925 0.053 Uiso 0.341(6) 1 calc R U P A 2
C413 C 0.9000(7) 0.4175(7) 0.6583(5) 0.046(3) Uani 0.341(6) 1 d D U P A 2
H413 H 0.920060 0.461333 0.667201 0.055 Uiso 0.341(6) 1 calc R U P A 2
C414 C 0.8619(7) 0.3913(6) 0.6862(5) 0.046(3) Uani 0.341(6) 1 d D U P A 2
C415 C 0.8299(7) 0.3280(8) 0.6711(5) 0.040(3) Uani 0.341(6) 1 d D U P A 2
H415 H 0.800714 0.312394 0.687725 0.048 Uiso 0.341(6) 1 calc R U P A 2
C416 C 0.8409(10) 0.2876(10) 0.6315(6) 0.031(4) Uani 0.341(6) 1 d D U P A 2
H416 H 0.825610 0.241041 0.625916 0.037 Uiso 0.341(6) 1 calc R U P A 2
C417 C 0.8574(11) 0.4288(7) 0.7336(6) 0.088(6) Uani 0.341(6) 1 d . U P A 2
H41A H 0.849405 0.394529 0.757521 0.132 Uiso 0.341(6) 1 calc R U P A 2
H41B H 0.823865 0.463006 0.724779 0.132 Uiso 0.341(6) 1 calc R U P A 2
H41C H 0.896185 0.453128 0.749245 0.132 Uiso 0.341(6) 1 calc R U P A 2
C421 C 0.9404(6) 0.3142(13) 0.5237(7) 0.038(3) Uani 0.341(6) 1 d D U P A 2
C422 C 1.0023(5) 0.3284(8) 0.5460(4) 0.051(3) Uani 0.341(6) 1 d D U P A 2
H422 H 1.022994 0.308216 0.577716 0.061 Uiso 0.341(6) 1 calc R U P A 2
C423 C 1.0336(5) 0.3725(8) 0.5214(4) 0.058(3) Uani 0.341(6) 1 d D U P A 2
H423 H 1.075490 0.383319 0.537055 0.069 Uiso 0.341(6) 1 calc R U P A 2
C424 C 1.0043(6) 0.4011(7) 0.4740(5) 0.048(3) Uani 0.341(6) 1 d D U P A 2
C425 C 0.9424(6) 0.3855(6) 0.4511(4) 0.041(2) Uani 0.341(6) 1 d D U P A 2
H425 H 0.922106 0.403873 0.418658 0.050 Uiso 0.341(6) 1 calc R U P A 2
C426 C 0.9109(5) 0.3426(10) 0.4766(6) 0.037(3) Uani 0.341(6) 1 d D U P A 2
H426 H 0.868645 0.332751 0.461640 0.045 Uiso 0.341(6) 1 calc R U P A 2
C427 C 1.0406(7) 0.4458(8) 0.4468(5) 0.064(4) Uani 0.341(6) 1 d . U P A 2
H42A H 1.073949 0.469654 0.471700 0.096 Uiso 0.341(6) 1 calc R U P A 2
H42B H 1.013355 0.480691 0.425751 0.096 Uiso 0.341(6) 1 calc R U P A 2
H42C H 1.057869 0.415702 0.425337 0.096 Uiso 0.341(6) 1 calc R U P A 2
C431 C 0.9472(6) 0.1931(7) 0.5901(5) 0.035(3) Uani 0.341(6) 1 d D U P A 2
C432 C 0.9455(6) 0.1755(7) 0.6385(5) 0.038(3) Uani 0.341(6) 1 d D U P A 2
H432 H 0.920056 0.201188 0.654353 0.045 Uiso 0.341(6) 1 calc R U P A 2
C433 C 0.9808(6) 0.1203(6) 0.6639(4) 0.052(3) Uani 0.341(6) 1 d D U P A 2
H433 H 0.979604 0.108496 0.697144 0.062 Uiso 0.341(6) 1 calc R U P A 2
C434 C 1.0178(6) 0.0823(7) 0.6413(4) 0.059(3) Uani 0.341(6) 1 d D U P A 2
C435 C 1.0206(6) 0.1011(8) 0.5934(4) 0.065(4) Uani 0.341(6) 1 d D U P A 2
H435 H 1.047861 0.077045 0.578566 0.078 Uiso 0.341(6) 1 calc R U P A 2
C436 C 0.9839(5) 0.1545(7) 0.5669(4) 0.047(3) Uani 0.341(6) 1 d D U P A 2
H436 H 0.983852 0.164722 0.533105 0.056 Uiso 0.341(6) 1 calc R U P A 2
C437 C 1.0552(7) 0.0209(9) 0.6701(5) 0.088(5) Uani 0.341(6) 1 d . U P A 2
H43A H 1.055057 -0.017658 0.646514 0.131 Uiso 0.341(6) 1 calc R U P A 2
H43B H 1.036862 0.004903 0.696409 0.131 Uiso 0.341(6) 1 calc R U P A 2
H43C H 1.097519 0.036116 0.685684 0.131 Uiso 0.341(6) 1 calc R U P A 2
P1 P 0.8953(2) 0.2675(3) 0.5525(2) 0.0315(8) Uani 0.659(6) 1 d D U P A 1
C111 C 0.87465(14) 0.31660(16) 0.60014(10) 0.0337(6) Uani 1 1 d D U . . .
C321 C 0.6092(5) 0.0538(5) 0.4403(8) 0.0275(16) Uani 0.70(3) 1 d D U P B 1
C322 C 0.5968(6) -0.0169(6) 0.4469(6) 0.045(2) Uani 0.70(3) 1 d . U P B 1
H322 H 0.557625 -0.030049 0.449998 0.054 Uiso 0.70(3) 1 calc R U P B 1
C323 C 0.6413(5) -0.0687(4) 0.4488(5) 0.044(2) Uani 0.70(3) 1 d . U P B 1
H323 H 0.631272 -0.116619 0.451610 0.052 Uiso 0.70(3) 1 calc R U P B 1
C324 C 0.7000(6) -0.0505(5) 0.4468(4) 0.0390(18) Uani 0.70(3) 1 d . U P B 1
C325 C 0.7136(5) 0.0200(6) 0.4432(5) 0.0353(16) Uani 0.70(3) 1 d . U P B 1
H325 H 0.753786 0.033515 0.442935 0.042 Uiso 0.70(3) 1 calc R U P B 1
C326 C 0.6691(5) 0.0710(5) 0.4401(5) 0.0296(17) Uani 0.70(3) 1 d . U P B 1
H326 H 0.679530 0.118903 0.437849 0.035 Uiso 0.70(3) 1 calc R U P B 1
C327 C 0.7483(5) -0.1046(5) 0.4468(5) 0.056(2) Uani 0.70(3) 1 d . U P B 1
H32A H 0.732660 -0.151353 0.451263 0.084 Uiso 0.70(3) 1 calc R U P B 1
H32B H 0.785194 -0.094932 0.474592 0.084 Uiso 0.70(3) 1 calc R U P B 1
H32C H 0.758649 -0.102752 0.414563 0.084 Uiso 0.70(3) 1 calc R U P B 1
C621 C 0.6004(11) 0.0449(10) 0.4424(18) 0.025(3) Uani 0.30(3) 1 d D U P B 2
C622 C 0.5845(10) -0.0216(9) 0.4521(11) 0.028(3) Uani 0.30(3) 1 d D U P B 2
H622 H 0.543637 -0.031559 0.452557 0.034 Uiso 0.30(3) 1 calc R U P B 2
C623 C 0.6276(10) -0.0738(7) 0.4612(6) 0.029(3) Uani 0.30(3) 1 d D U P B 2
H623 H 0.618608 -0.118345 0.472816 0.035 Uiso 0.30(3) 1 calc R U P B 2
C624 C 0.6838(11) -0.0612(10) 0.4534(8) 0.031(4) Uani 0.30(3) 1 d D U P B 2
C625 C 0.6995(10) 0.0053(11) 0.4427(11) 0.030(3) Uani 0.30(3) 1 d D U P B 2
H625 H 0.739589 0.014705 0.439993 0.036 Uiso 0.30(3) 1 calc R U P B 2
C626 C 0.6569(10) 0.0583(11) 0.4360(12) 0.028(3) Uani 0.30(3) 1 d D U P B 2
H626 H 0.666737 0.104035 0.426936 0.034 Uiso 0.30(3) 1 calc R U P B 2
C627 C 0.7294(14) -0.1208(12) 0.4583(7) 0.048(5) Uani 0.30(3) 1 d . U P B 2
H62A H 0.710822 -0.164496 0.465624 0.072 Uiso 0.30(3) 1 calc R U P B 2
H62B H 0.766326 -0.110537 0.485870 0.072 Uiso 0.30(3) 1 calc R U P B 2
H62C H 0.740510 -0.125795 0.426554 0.072 Uiso 0.30(3) 1 calc R U P B 2
C31B C 1.1298(5) 0.3535(9) 0.8004(4) 0.0375(18) Uani 0.711(6) 1 d . U P C 1
C32B C 1.0701(3) 0.3257(4) 0.7817(2) 0.068(2) Uani 0.711(6) 1 d . U P C 1
H32D H 1.045828 0.320197 0.804442 0.081 Uiso 0.711(6) 1 calc R U P C 1
C33B C 1.0449(3) 0.3058(5) 0.7311(2) 0.087(3) Uani 0.711(6) 1 d . U P C 1
H33D H 1.004130 0.288211 0.720263 0.104 Uiso 0.711(6) 1 calc R U P C 1
C34B C 1.0793(5) 0.3116(6) 0.6972(3) 0.080(3) Uani 0.711(6) 1 d . U P C 1
H34B H 1.063577 0.295593 0.663376 0.096 Uiso 0.711(6) 1 calc R U P C 1
C35B C 1.1370(3) 0.3411(4) 0.7134(2) 0.0634(17) Uani 0.711(6) 1 d . U P C 1
H35B H 1.161189 0.346156 0.690479 0.076 Uiso 0.711(6) 1 calc R U P C 1
C36B C 1.1600(2) 0.3635(3) 0.76345(18) 0.0482(13) Uani 0.711(6) 1 d . U P C 1
H36B H 1.198512 0.386993 0.772735 0.058 Uiso 0.711(6) 1 calc R U P C 1
C41B C 1.2176(7) 0.3196(13) 0.8835(7) 0.0338(16) Uani 0.711(6) 1 d . U P C 1
C42B C 1.2580(3) 0.2930(4) 0.8583(3) 0.0575(17) Uani 0.711(6) 1 d . U P C 1
H42D H 1.248610 0.301323 0.822908 0.069 Uiso 0.711(6) 1 calc R U P C 1
C43B C 1.3120(4) 0.2546(4) 0.8811(3) 0.071(2) Uani 0.711(6) 1 d . U P C 1
H43D H 1.336839 0.237806 0.861025 0.086 Uiso 0.711(6) 1 calc R U P C 1
C44B C 1.3288(4) 0.2414(6) 0.9324(4) 0.052(2) Uani 0.711(6) 1 d . U P C 1
H44B H 1.365360 0.216581 0.948377 0.062 Uiso 0.711(6) 1 calc R U P C 1
C45B C 1.2907(3) 0.2654(4) 0.9591(3) 0.0619(17) Uani 0.711(6) 1 d . U P C 1
H45B H 1.300558 0.256279 0.994348 0.074 Uiso 0.711(6) 1 calc R U P C 1
C46B C 1.2374(3) 0.3032(4) 0.9359(2) 0.0528(15) Uani 0.711(6) 1 d . U P C 1
H46B H 1.212768 0.318994 0.956490 0.063 Uiso 0.711(6) 1 calc R U P C 1
C71B C 1.1198(12) 0.350(2) 0.7975(8) 0.042(5) Uani 0.289(6) 1 d D U P C 2
C72B C 1.0628(5) 0.3827(11) 0.7788(4) 0.066(4) Uani 0.289(6) 1 d D U P C 2
H72B H 1.046184 0.409776 0.800734 0.079 Uiso 0.289(6) 1 calc R U P C 2
C73B C 1.0304(6) 0.3755(11) 0.7284(4) 0.085(5) Uani 0.289(6) 1 d D U P C 2
H73B H 0.990341 0.394785 0.716410 0.102 Uiso 0.289(6) 1 calc R U P C 2
C74B C 1.0563(9) 0.3404(15) 0.6953(6) 0.091(6) Uani 0.289(6) 1 d D U P C 2
H74B H 1.036067 0.339916 0.660119 0.109 Uiso 0.289(6) 1 calc R U P C 2
C75B C 1.1122(9) 0.3057(13) 0.7139(5) 0.085(5) Uani 0.289(6) 1 d D U P C 2
H75B H 1.127095 0.275320 0.692641 0.102 Uiso 0.289(6) 1 calc R U P C 2
C76B C 1.1464(6) 0.3161(9) 0.7646(4) 0.055(3) Uani 0.289(6) 1 d D U P C 2
H76B H 1.187565 0.299819 0.776127 0.066 Uiso 0.289(6) 1 calc R U P C 2
C81B C 1.2251(17) 0.318(3) 0.883(2) 0.037(4) Uani 0.289(6) 1 d D U P C 2
C82B C 1.2311(6) 0.2724(7) 0.9217(5) 0.044(3) Uani 0.289(6) 1 d D U P C 2
H82B H 1.197986 0.265613 0.936064 0.053 Uiso 0.289(6) 1 calc R U P C 2
C83B C 1.2849(6) 0.2361(8) 0.9403(6) 0.055(3) Uani 0.289(6) 1 d D U P C 2
H83B H 1.290207 0.206360 0.968835 0.066 Uiso 0.289(6) 1 calc R U P C 2
C84B C 1.3303(11) 0.2430(17) 0.9177(11) 0.063(5) Uani 0.289(6) 1 d D U P C 2
H84B H 1.367344 0.217311 0.930136 0.076 Uiso 0.289(6) 1 calc R U P C 2
C85B C 1.3235(7) 0.2859(8) 0.8778(7) 0.062(4) Uani 0.289(6) 1 d D U P C 2
H85B H 1.355585 0.290335 0.861988 0.075 Uiso 0.289(6) 1 calc R U P C 2
C86B C 1.2704(6) 0.3232(7) 0.8600(6) 0.048(3) Uani 0.289(6) 1 d D U P C 2
H86B H 1.265276 0.353061 0.831534 0.057 Uiso 0.289(6) 1 calc R U P C 2
Cl5 Cl 0.1889(3) 0.3136(4) 0.5260(3) 0.077(2) Uani 0.265(5) 1 d D U P D 1
Cl4 Cl 0.1507(2) 0.2061(6) 0.5916(2) 0.123(4) Uani 0.265(5) 1 d D U P D 1
C920 C 0.1447(7) 0.2364(8) 0.5285(5) 0.070(4) Uani 0.265(5) 1 d D U P D 1
H92A H 0.158237 0.198425 0.509601 0.084 Uiso 0.265(5) 1 calc R U P D 1
H92B H 0.100962 0.246300 0.511190 0.084 Uiso 0.265(5) 1 calc R U P D 1
O930 O 0.1681(3) 0.3634(4) 0.5232(2) 0.110(2) Uani 0.735(5) 1 d D U P D 2
C934 C 0.1606(3) 0.2864(7) 0.5906(2) 0.104(3) Uani 0.735(5) 1 d D U P D 2
H93A H 0.162465 0.236217 0.598550 0.156 Uiso 0.735(5) 1 calc R U P D 2
H93B H 0.193089 0.311065 0.615870 0.156 Uiso 0.735(5) 1 calc R U P D 2
H93C H 0.120500 0.305058 0.591020 0.156 Uiso 0.735(5) 1 calc R U P D 2
C933 C 0.1696(5) 0.2971(5) 0.5387(3) 0.078(3) Uani 0.735(5) 1 d D U P D 2
H93D H 0.209706 0.276563 0.538643 0.094 Uiso 0.735(5) 1 calc R U P D 2
H93E H 0.137301 0.270572 0.513856 0.094 Uiso 0.735(5) 1 calc R U P D 2
C931 C 0.1694(3) 0.4485(4) 0.4617(4) 0.139(5) Uani 0.735(5) 1 d D U P D 2
H93F H 0.166783 0.453800 0.425722 0.208 Uiso 0.735(5) 1 calc R U P D 2
H93G H 0.135755 0.474398 0.469282 0.208 Uiso 0.735(5) 1 calc R U P D 2
H93H H 0.208803 0.467013 0.482190 0.208 Uiso 0.735(5) 1 calc R U P D 2
C932 C 0.1647(4) 0.3737(4) 0.4733(4) 0.119(3) Uani 0.735(5) 1 d D U P D 2
H93I H 0.125203 0.354934 0.452059 0.143 Uiso 0.735(5) 1 calc R U P D 2
H93J H 0.198290 0.347544 0.464975 0.143 Uiso 0.735(5) 1 calc R U P D 2
Cl3 Cl 0.0798(4) 0.3793(3) 0.3142(3) 0.144(3) Uani 0.463(7) 1 d D U P E 1
Cl2 Cl 0.2095(4) 0.3834(2) 0.2989(3) 0.205(4) Uani 0.463(7) 1 d D U P E 1
C900 C 0.1459(7) 0.3308(9) 0.3072(9) 0.145(6) Uani 0.463(7) 1 d D U P E 1
H90A H 0.131935 0.299271 0.277656 0.174 Uiso 0.463(7) 1 calc R U P E 1
H90B H 0.161402 0.300967 0.337477 0.174 Uiso 0.463(7) 1 calc R U P E 1
O910 O 0.0973(5) 0.3923(8) 0.3047(4) 0.125(5) Uani 0.537(7) 1 d D U P E 2
C914 C -0.0083(6) 0.4353(11) 0.2844(6) 0.172(8) Uani 0.537(7) 1 d D U P E 2
H91A H -0.030103 0.450129 0.250035 0.258 Uiso 0.537(7) 1 calc R U P E 2
H91B H -0.030574 0.396564 0.294660 0.258 Uiso 0.537(7) 1 calc R U P E 2
H91C H -0.005664 0.474818 0.307732 0.258 Uiso 0.537(7) 1 calc R U P E 2
C912 C 0.1483(6) 0.3675(8) 0.3271(7) 0.127(6) Uani 0.537(7) 1 d D U P E 2
H91D H 0.159277 0.338961 0.300926 0.152 Uiso 0.537(7) 1 calc R U P E 2
H91E H 0.138920 0.333296 0.350946 0.152 Uiso 0.537(7) 1 calc R U P E 2
C911 C 0.2033(11) 0.3962(13) 0.3540(15) 0.328(17) Uani 0.537(7) 1 d D U P E 2
H91F H 0.233386 0.358671 0.366072 0.492 Uiso 0.537(7) 1 calc R U P E 2
H91G H 0.218255 0.428055 0.332155 0.492 Uiso 0.537(7) 1 calc R U P E 2
H91H H 0.197562 0.422297 0.383000 0.492 Uiso 0.537(7) 1 calc R U P E 2
C913 C 0.0488(9) 0.4140(15) 0.2857(8) 0.263(11) Uani 0.537(7) 1 d D U P E 2
H91I H 0.037128 0.380020 0.257430 0.316 Uiso 0.537(7) 1 calc R U P E 2
H91J H 0.061358 0.456135 0.270144 0.316 Uiso 0.537(7) 1 calc R U P E 2

loop_
_atom_site_aniso_label
_atom_site_aniso_U_11
_atom_site_aniso_U_22
_atom_site_aniso_U_33
_atom_site_aniso_U_23
_atom_site_aniso_U_13
_atom_site_aniso_U_12
Fe1 0.0340(2) 0.02410(19) 0.02657(19) 0.00304(15) 0.00744(16) 0.00542(16)
B1 0.0337(16) 0.0367(17) 0.0303(15) 0.0005(13) 0.0124(13) -0.0062(13)
C1 0.0434(16) 0.0260(13) 0.0270(13) 0.0041(11) 0.0189(12) 0.0080(11)
Cl1 0.0781(6) 0.0434(4) 0.0328(4) 0.0018(3) 0.0263(4) 0.0200(4)
N1 0.0384(13) 0.0298(12) 0.0266(11) 0.0030(9) 0.0084(10) 0.0082(10)
S1 0.0389(4) 0.0249(3) 0.0312(3) 0.0004(3) 0.0033(3) 0.0027(3)
Fe2 0.0323(2) 0.02200(19) 0.02647(19) 0.00369(15) 0.00865(16) 0.00196(15)
C2 0.0366(14) 0.0287(13) 0.0271(13) 0.0014(11) 0.0170(11) 0.0040(11)
P2 0.0317(4) 0.0184(3) 0.0284(3) 0.0017(3) 0.0100(3) 0.0023(3)
N2 0.0329(12) 0.0212(10) 0.0271(11) 0.0018(9) 0.0113(9) 0.0027(9)
S2 0.0320(3) 0.0242(3) 0.0298(3) 0.0037(3) 0.0120(3) 0.0042(3)
Fe3 0.0324(2) 0.02108(18) 0.02495(18) 0.00155(14) 0.01034(15) 0.00111(15)
C3 0.0349(14) 0.0248(12) 0.0227(12) 0.0013(10) 0.0153(10) 0.0023(10)
P3 0.0397(4) 0.0234(3) 0.0208(3) -0.0001(3) 0.0129(3) -0.0037(3)
N3 0.0351(12) 0.0250(11) 0.0207(10) 0.0003(8) 0.0122(9) -0.0026(9)
S3 0.0403(4) 0.0254(3) 0.0252(3) 0.0046(3) 0.0113(3) 0.0040(3)
Fe4 0.0396(2) 0.0252(2) 0.02472(19) 0.00113(15) 0.01112(16) 0.00561(16)
S4 0.0323(3) 0.0237(3) 0.0248(3) 0.0021(2) 0.0107(3) 0.0029(3)
C4 0.0386(14) 0.0236(12) 0.0214(12) 0.0006(10) 0.0149(11) 0.0012(11)
C6 0.0495(16) 0.0213(12) 0.0270(13) 0.0004(10) 0.0226(12) 0.0035(11)
C5 0.0437(15) 0.0243(13) 0.0230(12) -0.0012(10) 0.0188(11) -0.0005(11)
C9 0.0380(15) 0.0264(13) 0.0278(13) 0.0029(11) 0.0124(11) -0.0011(11)
C8 0.0444(19) 0.058(2) 0.061(2) 0.0187(18) 0.0288(17) 0.0149(17)
C7 0.0327(15) 0.0363(16) 0.0401(16) 0.0091(13) 0.0142(12) 0.0078(12)
C11 0.0545(19) 0.0232(13) 0.0333(14) 0.0022(11) 0.0233(14) 0.0023(12)
C10 0.0519(19) 0.0381(17) 0.0263(14) 0.0056(12) 0.0135(13) -0.0044(14)
C12 0.061(2) 0.0253(15) 0.054(2) -0.0026(14) 0.0312(17) -0.0002(14)
C101 0.0478(17) 0.0296(14) 0.0318(14) 0.0056(12) 0.0205(13) 0.0122(13)
C102 0.0403(16) 0.0287(14) 0.0332(14) 0.0068(11) 0.0177(12) 0.0078(12)
C103 0.066(2) 0.0293(15) 0.0400(16) 0.0075(13) 0.0284(16) 0.0165(15)
C104 0.074(2) 0.0313(16) 0.0427(17) 0.0144(14) 0.0303(17) 0.0211(16)
C105 0.059(2) 0.0348(16) 0.0328(15) 0.0107(12) 0.0231(14) 0.0164(14)
C106 0.0369(15) 0.0303(14) 0.0294(13) 0.0046(11) 0.0116(12) 0.0110(12)
C107 0.0348(14) 0.0258(13) 0.0303(13) 0.0062(11) 0.0119(11) 0.0079(11)
C201 0.0349(14) 0.0252(13) 0.0290(13) 0.0055(10) 0.0156(11) 0.0035(11)
C202 0.0290(13) 0.0267(13) 0.0276(13) 0.0043(10) 0.0094(11) 0.0010(10)
C203 0.0453(18) 0.0407(18) 0.0529(19) -0.0099(15) 0.0287(16) -0.0100(14)
C204 0.049(2) 0.049(2) 0.081(3) -0.0237(19) 0.037(2) -0.0225(17)
C205 0.0431(18) 0.0357(17) 0.0510(19) -0.0155(14) 0.0196(15) -0.0073(13)
C206 0.0322(14) 0.0238(13) 0.0271(13) 0.0027(10) 0.0107(11) 0.0018(10)
C207 0.0297(13) 0.0224(12) 0.0264(12) 0.0044(10) 0.0091(10) 0.0031(10)
C211 0.0366(15) 0.0193(12) 0.0323(13) 0.0018(10) 0.0136(11) 0.0023(11)
C212 0.0333(14) 0.0247(13) 0.0373(15) 0.0039(11) 0.0126(12) 0.0033(11)
C213 0.0361(15) 0.0263(14) 0.0444(16) 0.0016(12) 0.0191(13) 0.0025(12)
C214 0.0425(16) 0.0229(13) 0.0370(15) -0.0017(11) 0.0183(13) 0.0011(12)
C215 0.0394(16) 0.0287(14) 0.0367(15) -0.0052(12) 0.0117(13) -0.0013(12)
C216 0.0351(15) 0.0247(13) 0.0356(14) -0.0036(11) 0.0145(12) 0.0013(11)
C217 0.0471(18) 0.0411(18) 0.0450(17) -0.0065(14) 0.0247(15) -0.0017(14)
C221 0.0330(14) 0.0222(12) 0.0303(13) 0.0024(10) 0.0106(11) 0.0000(10)
C222 0.0379(15) 0.0211(13) 0.0352(14) 0.0012(11) 0.0103(12) 0.0034(11)
C223 0.0328(15) 0.0311(15) 0.0385(16) 0.0022(12) 0.0056(12) 0.0061(12)
C224 0.0348(15) 0.0290(14) 0.0370(15) -0.0008(12) 0.0125(12) -0.0028(12)
C225 0.0415(16) 0.0215(13) 0.0368(15) -0.0002(11) 0.0140(12) -0.0024(11)
C226 0.0351(14) 0.0199(12) 0.0330(14) 0.0033(11) 0.0125(11) 0.0006(10)
C227 0.0437(19) 0.0425(19) 0.056(2) -0.0061(16) -0.0008(16) -0.0031(15)
C231 0.0319(14) 0.0206(12) 0.0312(13) 0.0010(10) 0.0096(11) 0.0004(10)
C232 0.0510(18) 0.0267(14) 0.0360(15) -0.0018(12) 0.0170(14) -0.0024(13)
C233 0.061(2) 0.0239(14) 0.0502(19) -0.0026(13) 0.0176(17) -0.0070(14)
C234 0.0412(17) 0.0263(14) 0.0479(18) 0.0077(13) 0.0138(14) -0.0028(12)
C235 0.0477(18) 0.0330(15) 0.0375(16) 0.0053(13) 0.0167(14) 0.0015(13)
C236 0.0467(17) 0.0247(13) 0.0346(15) -0.0006(11) 0.0149(13) -0.0007(12)
C237 0.068(2) 0.0350(18) 0.068(2) 0.0104(17) 0.030(2) -0.0082(17)
C301 0.0480(16) 0.0268(14) 0.0236(12) -0.0022(11) 0.0166(12) -0.0048(12)
C302 0.0409(15) 0.0219(12) 0.0229(12) -0.0009(10) 0.0122(11) -0.0062(11)
C303 0.0458(16) 0.0210(12) 0.0212(12) 0.0010(10) 0.0086(11) -0.0071(11)
C304 0.0356(15) 0.0231(13) 0.0304(13) 0.0062(11) 0.0058(11) -0.0026(11)
C305 0.0361(14) 0.0234(13) 0.0283(13) 0.0028(10) 0.0119(11) -0.0015(11)
C306 0.0354(14) 0.0193(12) 0.0217(11) -0.0001(10) 0.0090(10) -0.0023(10)
C307 0.0372(14) 0.0201(12) 0.0244(12) -0.0002(10) 0.0128(11) -0.0021(10)
C311 0.0437(16) 0.0300(14) 0.0213(12) -0.0017(10) 0.0153(11) -0.0104(12)
C312 0.0570(19) 0.0313(15) 0.0260(13) -0.0010(11) 0.0165(13) -0.0152(13)
C313 0.065(2) 0.0466(18) 0.0236(13) -0.0002(13) 0.0171(14) -0.0229(16)
C314 0.055(2) 0.058(2) 0.0283(14) -0.0137(14) 0.0214(14) -0.0202(17)
C315 0.0465(18) 0.0471(19) 0.0341(15) -0.0129(14) 0.0181(14) -0.0079(14)
C316 0.0399(16) 0.0375(16) 0.0281(14) -0.0039(12) 0.0137(12) -0.0050(13)
C317 0.089(3) 0.087(3) 0.0375(19) -0.022(2) 0.033(2) -0.014(2)
C331 0.0404(15) 0.0261(13) 0.0246(12) -0.0011(10) 0.0134(11) -0.0071(11)
C332 0.0518(19) 0.052(2) 0.0415(17) -0.0238(15) 0.0292(15) -0.0243(16)
C333 0.0477(19) 0.059(2) 0.0514(19) -0.0259(17) 0.0334(16) -0.0242(17)
C334 0.0421(16) 0.0237(13) 0.0300(13) -0.0017(11) 0.0143(12) -0.0066(11)
C335 0.0415(15) 0.0235(13) 0.0246(12) -0.0025(10) 0.0092(11) 0.0008(11)
C336 0.0396(15) 0.0251(13) 0.0257(13) -0.0001(11) 0.0119(11) 0.0035(11)
C337 0.0428(17) 0.0311(15) 0.0389(16) -0.0062(13) 0.0143(13) -0.0073(13)
C11B 0.0339(15) 0.0540(19) 0.0235(13) 0.0015(13) 0.0081(11) -0.0095(13)
C12B 0.055(2) 0.059(2) 0.068(2) 0.024(2) 0.0306(19) 0.0031(18)
C13B 0.053(2) 0.088(3) 0.071(3) 0.040(2) 0.025(2) -0.007(2)
C14B 0.0359(18) 0.116(4) 0.0324(17) 0.004(2) 0.0139(14) -0.014(2)
C15B 0.050(2) 0.101(3) 0.080(3) -0.047(3) 0.039(2) -0.030(2)
C16B 0.048(2) 0.067(2) 0.071(2) -0.031(2) 0.0345(19) -0.0240(18)
C21B 0.0339(15) 0.0357(15) 0.0301(13) 0.0010(11) 0.0168(12) -0.0019(12)
C22B 0.0356(15) 0.0378(16) 0.0327(14) -0.0027(12) 0.0161(12) 0.0004(12)
C23B 0.0432(17) 0.0475(18) 0.0411(16) -0.0140(14) 0.0241(14) -0.0070(14)
C24B 0.062(2) 0.0361(17) 0.0485(18) -0.0077(14) 0.0351(17) -0.0061(15)
C25B 0.062(2) 0.0393(17) 0.0505(19) 0.0112(15) 0.0359(17) 0.0082(16)
C26B 0.0367(16) 0.0468(18) 0.0347(15) 0.0048(13) 0.0149(13) 0.0024(13)
C112 0.041(5) 0.037(3) 0.038(3) 0.003(2) 0.022(3) 0.005(3)
C113 0.050(4) 0.037(3) 0.038(3) -0.004(2) 0.018(3) -0.001(3)
C114 0.056(4) 0.044(3) 0.030(3) -0.002(3) 0.022(3) 0.001(3)
C115 0.051(4) 0.044(3) 0.025(4) 0.004(3) 0.016(3) 0.000(3)
C116 0.037(4) 0.045(3) 0.019(4) 0.008(3) 0.007(4) 0.009(3)
C117 0.112(6) 0.048(4) 0.062(4) -0.011(3) 0.061(4) -0.006(4)
C121 0.035(3) 0.041(4) 0.030(4) 0.000(2) 0.014(3) 0.006(3)
C122 0.035(3) 0.070(4) 0.033(3) 0.011(3) 0.012(2) 0.013(3)
C123 0.037(3) 0.076(4) 0.047(4) 0.011(4) 0.021(3) 0.002(3)
C124 0.053(4) 0.057(4) 0.039(3) 0.005(3) 0.025(3) 0.012(3)
C125 0.056(3) 0.042(3) 0.031(3) 0.003(2) 0.019(3) 0.007(3)
C126 0.047(4) 0.037(3) 0.024(3) 0.001(2) 0.010(3) 0.003(3)
C127 0.070(4) 0.076(5) 0.062(4) 0.016(3) 0.039(4) 0.001(4)
C131 0.043(4) 0.035(3) 0.027(3) -0.003(2) 0.006(2) 0.003(3)
C132 0.067(5) 0.073(5) 0.033(3) 0.014(3) 0.014(3) 0.033(5)
C133 0.097(6) 0.096(6) 0.034(3) 0.010(3) 0.007(3) 0.051(5)
C134 0.078(4) 0.056(4) 0.041(3) -0.015(3) -0.009(3) 0.039(3)
C135 0.083(5) 0.067(4) 0.050(3) -0.008(3) 0.015(3) 0.041(4)
C136 0.063(4) 0.063(4) 0.038(3) -0.003(3) 0.012(3) 0.030(3)
C137 0.128(7) 0.120(7) 0.053(4) -0.021(4) -0.010(4) 0.092(6)
P4 0.043(3) 0.045(4) 0.018(2) 0.000(2) 0.013(2) 0.013(2)
C412 0.060(12) 0.048(7) 0.036(7) -0.008(6) 0.032(8) 0.006(7)
C413 0.073(9) 0.033(5) 0.044(7) 0.000(5) 0.039(7) 0.010(6)
C414 0.087(9) 0.033(5) 0.030(6) 0.001(4) 0.036(6) 0.010(6)
C415 0.068(9) 0.040(6) 0.019(6) 0.011(4) 0.025(6) 0.020(5)
C416 0.047(9) 0.034(6) 0.008(6) 0.013(4) 0.001(6) 0.012(5)
C417 0.192(19) 0.036(6) 0.073(10) -0.012(6) 0.097(11) -0.001(10)
C421 0.037(6) 0.055(8) 0.025(6) -0.001(4) 0.014(5) 0.011(6)
C422 0.033(5) 0.090(10) 0.033(6) 0.005(5) 0.017(4) 0.014(5)
C423 0.036(6) 0.097(9) 0.045(6) 0.001(6) 0.020(5) 0.006(6)
C424 0.050(6) 0.062(7) 0.038(6) -0.008(5) 0.024(6) -0.001(5)
C425 0.051(6) 0.035(6) 0.040(6) -0.007(4) 0.018(5) 0.003(5)
C426 0.039(6) 0.044(7) 0.029(6) -0.003(4) 0.011(5) 0.001(6)
C427 0.064(8) 0.074(9) 0.065(8) -0.014(6) 0.038(7) -0.020(7)
C431 0.022(5) 0.045(7) 0.039(5) 0.003(4) 0.011(4) 0.011(5)
C432 0.036(6) 0.039(6) 0.038(5) 0.008(4) 0.013(4) 0.010(5)
C433 0.053(7) 0.045(6) 0.055(6) 0.007(5) 0.012(5) 0.021(5)
C434 0.055(7) 0.060(7) 0.061(6) 0.013(5) 0.013(5) 0.032(5)
C435 0.057(7) 0.086(9) 0.050(5) 0.000(5) 0.009(5) 0.054(6)
C436 0.035(5) 0.065(8) 0.041(5) 0.000(5) 0.010(4) 0.022(5)
C437 0.084(10) 0.098(11) 0.071(8) 0.015(7) 0.007(8) 0.068(9)
P1 0.0310(14) 0.0371(13) 0.0250(15) 0.0023(10) 0.0054(10) 0.0104(10)
C111 0.0416(16) 0.0365(15) 0.0253(13) 0.0034(11) 0.0131(12) 0.0080(12)
C321 0.045(4) 0.017(2) 0.022(3) 0.005(2) 0.012(4) -0.006(3)
C322 0.045(4) 0.033(3) 0.054(5) 0.012(3) 0.007(4) -0.007(3)
C323 0.064(4) 0.023(2) 0.042(5) 0.010(3) 0.011(4) -0.002(3)
C324 0.058(4) 0.030(3) 0.029(4) 0.001(2) 0.011(3) 0.003(3)
C325 0.046(4) 0.033(3) 0.032(3) 0.009(3) 0.019(3) 0.001(3)
C326 0.043(4) 0.021(3) 0.028(3) 0.001(3) 0.015(3) -0.006(2)
C327 0.072(5) 0.037(4) 0.055(5) 0.000(3) 0.013(4) 0.016(3)
C621 0.035(5) 0.023(5) 0.022(6) 0.000(6) 0.013(5) -0.009(5)
C622 0.040(7) 0.012(5) 0.030(6) -0.001(4) 0.006(6) -0.015(4)
C623 0.058(8) 0.019(5) 0.009(5) 0.003(4) 0.006(4) -0.008(4)
C624 0.049(8) 0.025(6) 0.019(6) 0.003(5) 0.011(6) 0.008(6)
C625 0.039(7) 0.027(7) 0.029(6) 0.002(6) 0.022(7) 0.003(5)
C626 0.036(6) 0.021(6) 0.031(6) -0.002(6) 0.015(5) -0.006(5)
C627 0.078(11) 0.035(8) 0.026(7) -0.001(5) 0.005(7) 0.025(8)
C31B 0.038(3) 0.046(4) 0.031(3) -0.005(3) 0.015(2) -0.018(3)
C32B 0.061(4) 0.114(6) 0.033(2) -0.016(3) 0.021(2) -0.050(4)
C33B 0.079(4) 0.149(7) 0.035(3) -0.023(4) 0.020(3) -0.066(5)
C34B 0.088(7) 0.123(8) 0.028(3) -0.011(4) 0.012(3) -0.030(5)
C35B 0.069(4) 0.096(5) 0.034(3) 0.001(3) 0.030(3) -0.016(3)
C36B 0.047(3) 0.066(4) 0.036(2) 0.000(2) 0.018(2) -0.013(3)
C41B 0.034(4) 0.027(4) 0.044(3) -0.006(3) 0.017(3) -0.008(3)
C42B 0.074(4) 0.054(4) 0.055(3) 0.010(3) 0.035(3) 0.018(3)
C43B 0.082(5) 0.066(5) 0.079(4) 0.009(4) 0.046(4) 0.030(4)
C44B 0.049(4) 0.030(3) 0.073(5) 0.002(4) 0.009(3) 0.006(3)
C45B 0.057(3) 0.075(5) 0.049(3) 0.000(3) 0.005(3) 0.011(3)
C46B 0.050(3) 0.068(4) 0.041(3) 0.000(3) 0.013(2) 0.014(3)
C71B 0.045(9) 0.059(10) 0.026(5) 0.000(6) 0.017(5) -0.018(8)
C72B 0.040(6) 0.120(12) 0.033(5) -0.009(7) 0.002(4) -0.016(7)
C73B 0.057(7) 0.154(13) 0.033(6) -0.008(8) -0.006(5) -0.036(8)
C74B 0.085(11) 0.154(16) 0.024(6) -0.008(8) 0.000(6) -0.032(9)
C75B 0.088(11) 0.147(13) 0.024(6) -0.008(8) 0.022(7) -0.025(10)
C76B 0.056(7) 0.081(9) 0.032(5) -0.011(6) 0.017(4) -0.021(6)
C81B 0.036(8) 0.022(7) 0.055(10) 0.000(7) 0.015(6) -0.005(7)
C82B 0.049(6) 0.034(6) 0.049(7) -0.005(5) 0.012(6) 0.013(5)
C83B 0.057(8) 0.044(7) 0.058(8) -0.007(6) 0.006(6) 0.017(6)
C84B 0.058(9) 0.050(10) 0.082(14) -0.013(9) 0.019(8) 0.020(8)
C85B 0.055(7) 0.032(7) 0.110(10) -0.004(7) 0.038(7) 0.005(6)
C86B 0.040(6) 0.022(6) 0.088(8) -0.009(6) 0.030(5) -0.006(5)
Cl5 0.053(3) 0.099(6) 0.071(4) -0.045(3) 0.008(2) 0.007(3)
Cl4 0.060(3) 0.245(10) 0.069(3) 0.019(4) 0.024(2) 0.024(4)
C920 0.053(9) 0.096(11) 0.050(7) -0.013(7) -0.003(7) 0.019(7)
O930 0.081(4) 0.083(4) 0.127(4) -0.008(3) -0.036(3) -0.012(3)
C934 0.038(3) 0.207(10) 0.059(4) -0.005(5) 0.000(3) 0.025(5)
C933 0.092(7) 0.082(5) 0.056(4) -0.019(3) 0.013(4) -0.010(5)
C931 0.049(4) 0.061(4) 0.248(11) 0.062(6) -0.054(5) -0.031(3)
C932 0.105(6) 0.086(5) 0.163(8) 0.044(6) 0.032(6) 0.003(5)
Cl3 0.251(7) 0.072(2) 0.163(5) 0.046(3) 0.146(5) 0.061(3)
Cl2 0.335(8) 0.060(2) 0.317(8) 0.069(3) 0.253(7) 0.063(3)
C900 0.210(12) 0.105(12) 0.169(14) 0.049(11) 0.133(12) 0.059(8)
O910 0.124(7) 0.157(11) 0.080(6) -0.053(6) 0.005(6) 0.059(7)
C914 0.092(9) 0.29(2) 0.116(11) -0.023(13) 0.006(8) 0.040(11)
C912 0.097(7) 0.117(12) 0.161(14) 0.086(10) 0.026(8) 0.008(7)
C911 0.153(16) 0.20(2) 0.51(4) 0.10(2) -0.10(2) -0.024(15)
C913 0.195(13) 0.32(2) 0.200(17) -0.148(16) -0.071(11) 0.161(15)

loop_
_atom_type_symbol
_atom_type_description
_atom_type_scat_dispersion_real
_atom_type_scat_dispersion_imag
_atom_type_scat_source
C C 0.0033 0.0016 'International Tables Vol C Tables 4.2.6.8 and 6.1.1.4'
H H 0.0000 0.0000 'International Tables Vol C Tables 4.2.6.8 and 6.1.1.4'
B B 0.0013 0.0007 'International Tables Vol C Tables 4.2.6.8 and 6.1.1.4'
N N 0.0061 0.0033 'International Tables Vol C Tables 4.2.6.8 and 6.1.1.4'
O O 0.0106 0.0060 'International Tables Vol C Tables 4.2.6.8 and 6.1.1.4'
P P 0.1023 0.0942 'International Tables Vol C Tables 4.2.6.8 and 6.1.1.4'
S S 0.1246 0.1234 'International Tables Vol C Tables 4.2.6.8 and 6.1.1.4'
Cl Cl 0.1484 0.1585 'International Tables Vol C Tables 4.2.6.8 and 6.1.1.4'
Fe Fe 0.3463 0.8444 'International Tables Vol C Tables 4.2.6.8 and 6.1.1.4'

loop_
_geom_angle_atom_site_label_1
_geom_angle_atom_site_label_2
_geom_angle_atom_site_label_3
_geom_angle
N1 Fe1 S3 117.60(7)
N1 Fe1 S1 115.95(8)
S3 Fe1 S1 103.31(3)
N1 Fe1 S4 112.24(7)
S3 Fe1 S4 103.05(3)
S1 Fe1 S4 102.87(3)
N1 Fe1 Fe2 142.26(7)
S3 Fe1 Fe2 100.07(2)
S1 Fe1 Fe2 52.28(2)
S4 Fe1 Fe2 52.37(2)
N1 Fe1 Fe3 144.55(7)
S3 Fe1 Fe3 52.76(2)
S1 Fe1 Fe3 99.30(2)
S4 Fe1 Fe3 52.29(2)
Fe2 Fe1 Fe3 59.357(14)
N1 Fe1 Fe4 147.99(7)
S3 Fe1 Fe4 52.65(2)
S1 Fe1 Fe4 52.45(2)
S4 Fe1 Fe4 99.75(2)
Fe2 Fe1 Fe4 59.812(14)
Fe3 Fe1 Fe4 59.510(14)
C41B B1 C31B 111.1(10)
C41B B1 C11B 110.4(4)
C31B B1 C11B 109.2(6)
C41B B1 C21B 108.2(11)
C31B B1 C21B 109.4(7)
C11B B1 C21B 108.5(2)
C11B B1 C81B 114.0(5)
C21B B1 C81B 106(2)
C11B B1 C71B 102.7(13)
C21B B1 C71B 112.5(17)
C81B B1 C71B 113(3)
C6 C1 C2 120.3(3)
C6 C1 C101 119.6(3)
C2 C1 C101 120.1(3)
C106 N1 P1 117.9(3)
C106 N1 P4 114.6(4)
C106 N1 Fe1 118.35(18)
P1 N1 Fe1 121.7(3)
P4 N1 Fe1 125.9(4)
Fe2 S1 Fe1 75.22(3)
Fe2 S1 Fe4 75.02(3)
Fe1 S1 Fe4 75.32(3)
N2 Fe2 S1 116.23(7)
N2 Fe2 S2 114.54(7)
S1 Fe2 S2 103.90(3)
N2 Fe2 S4 113.64(7)
S1 Fe2 S4 103.65(3)
S2 Fe2 S4 103.38(3)
N2 Fe2 Fe3 143.51(7)
S1 Fe2 Fe3 100.26(2)
S2 Fe2 Fe3 52.62(2)
S4 Fe2 Fe3 52.84(2)
N2 Fe2 Fe4 145.74(7)
S1 Fe2 Fe4 52.72(2)
S2 Fe2 Fe4 53.03(2)
S4 Fe2 Fe4 100.61(2)
Fe3 Fe2 Fe4 59.995(14)
N2 Fe2 Fe1 144.54(7)
S1 Fe2 Fe1 52.50(2)
S2 Fe2 Fe1 100.88(2)
S4 Fe2 Fe1 52.96(2)
Fe3 Fe2 Fe1 60.329(14)
Fe4 Fe2 Fe1 60.303(14)
C1 C2 C3 119.7(3)
C1 C2 C7 120.7(3)
C3 C2 C7 119.5(2)
N2 P2 C211 107.32(12)
N2 P2 C231 113.74(12)
C211 P2 C231 108.37(12)
N2 P2 C221 111.78(12)
C211 P2 C221 111.30(13)
C231 P2 C221 104.35(13)
C206 N2 P2 120.29(18)
C206 N2 Fe2 119.08(17)
P2 N2 Fe2 119.55(13)
Fe3 S2 Fe2 74.44(2)
Fe3 S2 Fe4 74.42(2)
Fe2 S2 Fe4 74.63(3)
N3 Fe3 S2 114.62(7)
N3 Fe3 S4 113.66(6)
S2 Fe3 S4 103.80(3)
N3 Fe3 S3 115.56(7)
S2 Fe3 S3 104.52(3)
S4 Fe3 S3 103.28(3)
N3 Fe3 Fe2 143.93(6)
S2 Fe3 Fe2 52.95(2)
S4 Fe3 Fe2 52.94(2)
S3 Fe3 Fe2 100.49(2)
N3 Fe3 Fe4 145.28(6)
S2 Fe3 Fe4 53.30(2)
S4 Fe3 Fe4 101.06(2)
S3 Fe3 Fe4 52.97(2)
Fe2 Fe3 Fe4 60.448(14)
N3 Fe3 Fe1 144.24(7)
S2 Fe3 Fe1 101.12(2)
S4 Fe3 Fe1 52.98(2)
S3 Fe3 Fe1 52.30(2)
Fe2 Fe3 Fe1 60.314(14)
Fe4 Fe3 Fe1 60.447(15)
C4 C3 C2 120.2(2)
C4 C3 C201 120.3(2)
C2 C3 C201 119.5(2)
N3 P3 C311 106.56(12)
N3 P3 C331 113.38(12)
C311 P3 C331 107.56(13)
N3 P3 C621 118.3(8)
C311 P3 C621 109.4(15)
C331 P3 C621 101.2(12)
N3 P3 C321 109.6(4)
C311 P3 C321 112.2(7)
C331 P3 C321 107.6(5)
C306 N3 P3 117.62(17)
C306 N3 Fe3 118.83(16)
P3 N3 Fe3 121.61(12)
Fe1 S3 Fe3 74.94(2)
Fe1 S3 Fe4 75.24(3)
Fe3 S3 Fe4 74.15(2)
Cl1 Fe4 S1 117.64(4)
Cl1 Fe4 S3 115.70(3)
S1 Fe4 S3 102.56(3)
Cl1 Fe4 S2 112.86(3)
S1 Fe4 S2 102.80(3)
S3 Fe4 S2 103.45(3)
Cl1 Fe4 Fe3 142.75(3)
S1 Fe4 Fe3 99.56(2)
S3 Fe4 Fe3 52.88(2)
S2 Fe4 Fe3 52.28(2)
Cl1 Fe4 Fe2 144.51(3)
S1 Fe4 Fe2 52.27(2)
S3 Fe4 Fe2 99.70(2)
S2 Fe4 Fe2 52.34(2)
Fe3 Fe4 Fe2 59.557(14)
Cl1 Fe4 Fe1 147.12(3)
S1 Fe4 Fe1 52.22(2)
S3 Fe4 Fe1 52.11(2)
S2 Fe4 Fe1 100.00(2)
Fe3 Fe4 Fe1 60.042(14)
Fe2 Fe4 Fe1 59.885(14)
Fe3 S4 Fe2 74.22(2)
Fe3 S4 Fe1 74.74(2)
Fe2 S4 Fe1 74.67(2)
C3 C4 C5 119.8(3)
C3 C4 C9 120.4(2)
C5 C4 C9 119.6(3)
C1 C6 C5 119.9(2)
C1 C6 C11 120.0(3)
C5 C6 C11 120.1(3)
C6 C5 C4 119.9(3)
C6 C5 C301 121.0(2)
C4 C5 C301 119.1(2)
C4 C9 C10 111.9(2)
C4 C9 H9A 109.2
C10 C9 H9A 109.2
C4 C9 H9B 109.2
C10 C9 H9B 109.2
H9A C9 H9B 107.9
C7 C8 H8A 109.5
C7 C8 H8B 109.5
H8A C8 H8B 109.5
C7 C8 H8C 109.5
H8A C8 H8C 109.5
H8B C8 H8C 109.5
C2 C7 C8 112.5(3)
C2 C7 H7A 109.1
C8 C7 H7A 109.1
C2 C7 H7B 109.1
C8 C7 H7B 109.1
H7A C7 H7B 107.8
C6 C11 C12 115.0(2)
C6 C11 H11A 108.5
C12 C11 H11A 108.5
C6 C11 H11B 108.5
C12 C11 H11B 108.5
H11A C11 H11B 107.5
C9 C10 H10A 109.5
C9 C10 H10B 109.5
H10A C10 H10B 109.5
C9 C10 H10C 109.5
H10A C10 H10C 109.5
H10B C10 H10C 109.5
C11 C12 H12A 109.5
C11 C12 H12B 109.5
H12A C12 H12B 109.5
C11 C12 H12C 109.5
H12A C12 H12C 109.5
H12B C12 H12C 109.5
C1 C101 C102 116.1(2)
C1 C101 H10D 108.3
C102 C101 H10D 108.3
C1 C101 H10E 108.3
C102 C101 H10E 108.3
H10D C101 H10E 107.4
C107 C102 C103 118.3(3)
C107 C102 C101 121.5(2)
C103 C102 C101 120.2(3)
C104 C103 C102 121.1(3)
C104 C103 H103 119.4
C102 C103 H103 119.4
C105 C104 C103 119.9(3)
C105 C104 H104 120.0
C103 C104 H104 120.0
C106 C105 C104 120.0(3)
C106 C105 H105 120.0
C104 C105 H105 120.0
C105 C106 C107 119.8(3)
C105 C106 N1 120.2(2)
C107 C106 N1 120.0(2)
C102 C107 C106 120.9(3)
C102 C107 H107 119.6
C106 C107 H107 119.6
C3 C201 C202 116.4(2)
C3 C201 H20A 108.2
C202 C201 H20A 108.2
C3 C201 H20B 108.2
C202 C201 H20B 108.2
H20A C201 H20B 107.3
C203 C202 C207 118.5(3)
C203 C202 C201 119.9(2)
C207 C202 C201 121.5(2)
C202 C203 C204 120.5(3)
C202 C203 H203 119.7
C204 C203 H203 119.7
C205 C204 C203 120.9(3)
C205 C204 H204 119.5
C203 C204 H204 119.5
C204 C205 C206 119.2(3)
C204 C205 H205 120.4
C206 C205 H205 120.4
C207 C206 C205 119.4(3)
C207 C206 N2 120.7(2)
C205 C206 N2 119.8(2)
C206 C207 C202 121.3(3)
C206 C207 H207 119.4
C202 C207 H207 119.4
C216 C211 C212 119.4(3)
C216 C211 P2 117.0(2)
C212 C211 P2 123.6(2)
C213 C212 C211 119.5(3)
C213 C212 H212 120.3
C211 C212 H212 120.3
C212 C213 C214 121.1(3)
C212 C213 H213 119.5
C214 C213 H213 119.5
C215 C214 C213 118.7(3)
C215 C214 C217 119.7(3)
C213 C214 C217 121.5(3)
C216 C215 C214 120.5(3)
C216 C215 H215 119.7
C214 C215 H215 119.7
C215 C216 C211 120.7(3)
C215 C216 H216 119.7
C211 C216 H216 119.7
C214 C217 H21A 109.5
C214 C217 H21B 109.5
H21A C217 H21B 109.5
C214 C217 H21C 109.5
H21A C217 H21C 109.5
H21B C217 H21C 109.5
C222 C221 C226 119.2(3)
C222 C221 P2 120.5(2)
C226 C221 P2 120.2(2)
C223 C222 C221 120.1(3)
C223 C222 H222 119.9
C221 C222 H222 119.9
C224 C223 C222 121.0(3)
C224 C223 H223 119.5
C222 C223 H223 119.5
C223 C224 C225 118.4(3)
C223 C224 C227 120.4(3)
C225 C224 C227 121.2(3)
C226 C225 C224 121.2(3)
C226 C225 H225 119.4
C224 C225 H225 119.4
C225 C226 C221 120.0(3)
C225 C226 H226 120.0
C221 C226 H226 120.0
C224 C227 H22A 109.5
C224 C227 H22B 109.5
H22A C227 H22B 109.5
C224 C227 H22C 109.5
H22A C227 H22C 109.5
H22B C227 H22C 109.5
C232 C231 C236 118.9(3)
C232 C231 P2 122.0(2)
C236 C231 P2 119.1(2)
C231 C232 C233 119.9(3)
C231 C232 H232 120.0
C233 C232 H232 120.0
C232 C233 C234 121.5(3)
C232 C233 H233 119.2
C234 C233 H233 119.2
C235 C234 C233 118.3(3)
C235 C234 C237 120.4(3)
C233 C234 C237 121.3(3)
C234 C235 C236 120.7(3)
C234 C235 H235 119.7
C236 C235 H235 119.7
C235 C236 C231 120.7(3)
C235 C236 H236 119.7
C231 C236 H236 119.7
C234 C237 H23A 109.5
C234 C237 H23B 109.5
H23A C237 H23B 109.5
C234 C237 H23C 109.5
H23A C237 H23C 109.5
H23B C237 H23C 109.5
C302 C301 C5 114.6(2)
C302 C301 H30A 108.6
C5 C301 H30A 108.6
C302 C301 H30B 108.6
C5 C301 H30B 108.6
H30A C301 H30B 107.6
C303 C302 C307 118.5(3)
C303 C302 C301 120.4(2)
C307 C302 C301 121.1(3)
C304 C303 C302 120.8(2)
C304 C303 H303 119.6
C302 C303 H303 119.6
C305 C304 C303 120.6(3)
C305 C304 H304 119.7
C303 C304 H304 119.7
C304 C305 C306 119.2(3)
C304 C305 H305 120.4
C306 C305 H305 120.4
C305 C306 C307 119.9(2)
C305 C306 N3 120.3(2)
C307 C306 N3 119.8(2)
C302 C307 C306 121.0(3)
C302 C307 H307 119.5
C306 C307 H307 119.5
C312 C311 C316 119.9(3)
C312 C311 P3 122.2(2)
C316 C311 P3 117.9(2)
C313 C312 C311 119.3(3)
C313 C312 H312 120.3
C311 C312 H312 120.3
C314 C313 C312 120.9(3)
C314 C313 H313 119.5
C312 C313 H313 119.5
C315 C314 C313 119.4(3)
C315 C314 C317 119.4(4)
C313 C314 C317 121.2(3)
C316 C315 C314 120.3(3)
C316 C315 H315 119.9
C314 C315 H315 119.9
C315 C316 C311 120.1(3)
C315 C316 H316 120.0
C311 C316 H316 120.0
C314 C317 H31A 109.5
C314 C317 H31B 109.5
H31A C317 H31B 109.5
C314 C317 H31C 109.5
H31A C317 H31C 109.5
H31B C317 H31C 109.5
C332 C331 C336 118.4(3)
C332 C331 P3 121.0(2)
C336 C331 P3 120.6(2)
C333 C332 C331 120.7(3)
C333 C332 H332 119.7
C331 C332 H332 119.7
C332 C333 C334 120.9(3)
C332 C333 H333 119.5
C334 C333 H333 119.5
C335 C334 C333 118.6(3)
C335 C334 C337 121.8(2)
C333 C334 C337 119.6(3)
C336 C335 C334 120.9(3)
C336 C335 H335 119.5
C334 C335 H335 119.5
C335 C336 C331 120.5(3)
C335 C336 H336 119.7
C331 C336 H336 119.7
C334 C337 H33A 109.5
C334 C337 H33B 109.5
H33A C337 H33B 109.5
C334 C337 H33C 109.5
H33A C337 H33C 109.5
H33B C337 H33C 109.5
C16B C11B C12B 114.4(3)
C16B C11B B1 123.4(3)
C12B C11B B1 122.0(3)
C11B C12B C13B 123.0(4)
C11B C12B H12D 118.5
C13B C12B H12D 118.5
C14B C13B C12B 120.8(4)
C14B C13B H13B 119.6
C12B C13B H13B 119.6
C13B C14B C15B 118.3(3)
C13B C14B H14B 120.9
C15B C14B H14B 120.9
C14B C15B C16B 120.2(4)
C14B C15B H15B 119.9
C16B C15B H15B 119.9
C11B C16B C15B 123.3(4)
C11B C16B H16B 118.4
C15B C16B H16B 118.4
C26B C21B C22B 115.3(3)
C26B C21B B1 123.2(3)
C22B C21B B1 121.4(3)
C23B C22B C21B 122.5(3)
C23B C22B H22D 118.8
C21B C22B H22D 118.8
C24B C23B C22B 120.6(3)
C24B C23B H23D 119.7
C22B C23B H23D 119.7
C23B C24B C25B 118.9(3)
C23B C24B H24B 120.5
C25B C24B H24B 120.5
C24B C25B C26B 120.3(3)
C24B C25B H25B 119.9
C26B C25B H25B 119.9
C25B C26B C21B 122.4(3)
C25B C26B H26B 118.8
C21B C26B H26B 118.8
C111 C112 C113 120.0(7)
C111 C112 H112 120.0
C113 C112 H112 120.0
C112 C113 C114 120.5(7)
C112 C113 H113 119.8
C114 C113 H113 119.8
C115 C114 C113 119.3(6)
C115 C114 C117 120.9(6)
C113 C114 C117 119.8(6)
C116 C115 C114 120.7(7)
C116 C115 H115 119.7
C114 C115 H115 119.7
C115 C116 C111 119.7(8)
C115 C116 H116 120.2
C111 C116 H116 120.2
C114 C117 H11C 109.5
C114 C117 H11D 109.5
H11C C117 H11D 109.5
C114 C117 H11E 109.5
H11C C117 H11E 109.5
H11D C117 H11E 109.5
C122 C121 C126 119.0(5)
C122 C121 P1 123.0(5)
C126 C121 P1 118.0(5)
C123 C122 C121 121.0(5)
C123 C122 H122 119.5
C121 C122 H122 119.5
C122 C123 C124 120.1(5)
C122 C123 H123 119.9
C124 C123 H123 119.9
C125 C124 C123 119.0(5)
C125 C124 C127 120.6(5)
C123 C124 C127 120.4(6)
C124 C125 C126 121.2(5)
C124 C125 H125 119.4
C126 C125 H125 119.4
C125 C126 C121 119.5(5)
C125 C126 H126 120.2
C121 C126 H126 120.2
C124 C127 H12E 109.5
C124 C127 H12F 109.5
H12E C127 H12F 109.5
C124 C127 H12G 109.5
H12E C127 H12G 109.5
H12F C127 H12G 109.5
C132 C131 C136 117.7(5)
C132 C131 P1 120.1(5)
C136 C131 P1 122.1(5)
C131 C132 C133 120.8(6)
C131 C132 H132 119.6
C133 C132 H132 119.6
C134 C133 C132 120.8(5)
C134 C133 H133 119.6
C132 C133 H133 119.6
C135 C134 C133 119.1(5)
C135 C134 C137 120.4(6)
C133 C134 C137 120.5(6)
C134 C135 C136 120.0(5)
C134 C135 H135 120.0
C136 C135 H135 120.0
C131 C136 C135 121.5(5)
C131 C136 H136 119.3
C135 C136 H136 119.3
C134 C137 H13A 109.5
C134 C137 H13C 109.5
H13A C137 H13C 109.5
C134 C137 H13D 109.5
H13A C137 H13D 109.5
H13C C137 H13D 109.5
N1 P4 C421 114.8(8)
N1 P4 C431 110.9(9)
C421 P4 C431 109.0(8)
N1 P4 C111 106.5(6)
C421 P4 C111 107.1(11)
C431 P4 C111 108.4(7)
C413 C412 C111 120.0(9)
C413 C412 H412 120.0
C111 C412 H412 120.0
C414 C413 C412 120.5(9)
C414 C413 H413 119.7
C412 C413 H413 119.7
C413 C414 C415 119.4(8)
C413 C414 C417 120.3(11)
C415 C414 C417 120.2(10)
C414 C415 C416 120.3(9)
C414 C415 H415 119.8
C416 C415 H415 119.8
C415 C416 C111 120.1(10)
C415 C416 H416 120.0
C111 C416 H416 120.0
C414 C417 H41A 109.5
C414 C417 H41B 109.5
H41A C417 H41B 109.5
C414 C417 H41C 109.5
H41A C417 H41C 109.5
H41B C417 H41C 109.5
C426 C421 C422 120.0(8)
C426 C421 P4 119.3(9)
C422 C421 P4 120.7(9)
C421 C422 C423 119.4(8)
C421 C422 H422 120.3
C423 C422 H422 120.3
C422 C423 C424 121.0(8)
C422 C423 H423 119.5
C424 C423 H423 119.5
C423 C424 C425 119.5(8)
C423 C424 C427 119.8(10)
C425 C424 C427 120.6(11)
C426 C425 C424 119.1(8)
C426 C425 H425 120.5
C424 C425 H425 120.5
C421 C426 C425 121.0(8)
C421 C426 H426 119.5
C425 C426 H426 119.5
C424 C427 H42A 109.5
C424 C427 H42B 109.5
H42A C427 H42B 109.5
C424 C427 H42C 109.5
H42A C427 H42C 109.5
H42B C427 H42C 109.5
C432 C431 C436 119.7(8)
C432 C431 P4 120.2(8)
C436 C431 P4 119.8(8)
C431 C432 C433 120.0(8)
C431 C432 H432 120.0
C433 C432 H432 120.0
C434 C433 C432 120.6(8)
C434 C433 H433 119.7
C432 C433 H433 119.7
C433 C434 C435 119.2(7)
C433 C434 C437 119.1(9)
C435 C434 C437 121.7(9)
C434 C435 C436 120.8(7)
C434 C435 H435 119.6
C436 C435 H435 119.6
C435 C436 C431 119.5(8)
C435 C436 H436 120.3
C431 C436 H436 120.3
C434 C437 H43A 109.5
C434 C437 H43B 109.5
H43A C437 H43B 109.5
C434 C437 H43C 109.5
H43A C437 H43C 109.5
H43B C437 H43C 109.5
N1 P1 C111 108.6(3)
N1 P1 C131 114.7(5)
C111 P1 C131 106.9(4)
N1 P1 C121 112.1(5)
C111 P1 C121 109.4(6)
C131 P1 C121 104.9(4)
C112 C111 C116 119.5(6)
C416 C111 C412 118.1(8)
C112 C111 P1 122.4(5)
C116 C111 P1 117.5(5)
C416 C111 P4 119.5(8)
C412 C111 P4 118.2(7)
C326 C321 C322 117.1(6)
C326 C321 P3 122.3(6)
C322 C321 P3 120.6(7)
C321 C322 C323 121.0(7)
C321 C322 H322 119.5
C323 C322 H322 119.5
C324 C323 C322 120.6(7)
C324 C323 H323 119.7
C322 C323 H323 119.7
C325 C324 C323 118.4(6)
C325 C324 C327 119.2(7)
C323 C324 C327 122.3(7)
C326 C325 C324 120.8(6)
C326 C325 H325 119.6
C324 C325 H325 119.6
C325 C326 C321 121.8(6)
C325 C326 H326 119.1
C321 C326 H326 119.1
C324 C327 H32A 109.5
C324 C327 H32B 109.5
H32A C327 H32B 109.5
C324 C327 H32C 109.5
H32A C327 H32C 109.5
H32B C327 H32C 109.5
C622 C621 C626 120.6(9)
C622 C621 P3 124.6(13)
C626 C621 P3 114.6(12)
C621 C622 C623 119.8(9)
C621 C622 H622 120.1
C623 C622 H622 120.1
C622 C623 C624 119.5(9)
C622 C623 H623 120.3
C624 C623 H623 120.3
C623 C624 C625 120.2(9)
C623 C624 C627 119.8(13)
C625 C624 C627 120.0(13)
C624 C625 C626 119.6(9)
C624 C625 H625 120.2
C626 C625 H625 120.2
C621 C626 C625 119.6(9)
C621 C626 H626 120.2
C625 C626 H626 120.2
C624 C627 H62A 109.5
C624 C627 H62B 109.5
H62A C627 H62B 109.5
C624 C627 H62C 109.5
H62A C627 H62C 109.5
H62B C627 H62C 109.5
C36B C31B C32B 113.7(6)
C36B C31B B1 124.0(10)
C32B C31B B1 122.2(11)
C33B C32B C31B 123.3(6)
C33B C32B H32D 118.4
C31B C32B H32D 118.4
C34B C33B C32B 120.0(6)
C34B C33B H33D 120.0
C32B C33B H33D 120.0
C35B C34B C33B 118.6(6)
C35B C34B H34B 120.7
C33B C34B H34B 120.7
C34B C35B C36B 120.2(6)
C34B C35B H35B 119.9
C36B C35B H35B 119.9
C31B C36B C35B 123.8(7)
C31B C36B H36B 118.1
C35B C36B H36B 118.1
C42B C41B C46B 111.2(6)
C42B C41B B1 126.3(9)
C46B C41B B1 122.1(11)
C41B C42B C43B 125.1(7)
C41B C42B H42D 117.5
C43B C42B H42D 117.5
C44B C43B C42B 120.5(7)
C44B C43B H43D 119.7
C42B C43B H43D 119.7
C45B C44B C43B 117.2(7)
C45B C44B H44B 121.4
C43B C44B H44B 121.4
C44B C45B C46B 121.6(6)
C44B C45B H45B 119.2
C46B C45B H45B 119.2
C45B C46B C41B 124.4(7)
C45B C46B H46B 117.8
C41B C46B H46B 117.8
C76B C71B C72B 119.7(10)
C76B C71B B1 122.8(11)
C72B C71B B1 116.4(10)
C73B C72B C71B 120.3(9)
C73B C72B H72B 119.9
C71B C72B H72B 119.9
C72B C73B C74B 120.2(9)
C72B C73B H73B 119.9
C74B C73B H73B 119.9
C73B C74B C75B 119.8(9)
C73B C74B H74B 120.1
C75B C74B H74B 120.1
C74B C75B C76B 119.3(9)
C74B C75B H75B 120.4
C76B C75B H75B 120.4
C71B C76B C75B 119.7(9)
C71B C76B H76B 120.1
C75B C76B H76B 120.1
C82B C81B C86B 120.0(10)
C82B C81B B1 122.6(10)
C86B C81B B1 117.4(10)
C81B C82B C83B 119.9(9)
C81B C82B H82B 120.0
C83B C82B H82B 120.0
C84B C83B C82B 119.6(9)
C84B C83B H83B 120.2
C82B C83B H83B 120.2
C85B C84B C83B 120.6(10)
C85B C84B H84B 119.7
C83B C84B H84B 119.7
C84B C85B C86B 119.8(9)
C84B C85B H85B 120.1
C86B C85B H85B 120.1
C81B C86B C85B 120.0(10)
C81B C86B H86B 120.0
C85B C86B H86B 120.0
Cl5 C920 Cl4 114.1(9)
Cl5 C920 H92A 108.7
Cl4 C920 H92A 108.7
Cl5 C920 H92B 108.7
Cl4 C920 H92B 108.7
H92A C920 H92B 107.6
C933 O930 C932 116.5(8)
C933 C934 H93A 109.5
C933 C934 H93B 109.5
H93A C934 H93B 109.5
C933 C934 H93C 109.5
H93A C934 H93C 109.5
H93B C934 H93C 109.5
O930 C933 C934 115.6(9)
O930 C933 H93D 108.4
C934 C933 H93D 108.4
O930 C933 H93E 108.4
C934 C933 H93E 108.4
H93D C933 H93E 107.5
C932 C931 H93F 109.5
C932 C931 H93G 109.5
H93F C931 H93G 109.5
C932 C931 H93H 109.5
H93F C931 H93H 109.5
H93G C931 H93H 109.5
O930 C932 C931 111.8(10)
O930 C932 H93I 109.3
C931 C932 H93I 109.3
O930 C932 H93J 109.3
C931 C932 H93J 109.3
H93I C932 H93J 107.9
Cl3 C900 Cl2 116.0(9)
Cl3 C900 H90A 108.3
Cl2 C900 H90A 108.3
Cl3 C900 H90B 108.3
Cl2 C900 H90B 108.3
H90A C900 H90B 107.4
C913 O910 C912 177(3)
C913 C914 H91A 109.4
C913 C914 H91B 109.6
H91A C914 H91B 109.5
C913 C914 H91C 109.4
H91A C914 H91C 109.5
H91B C914 H91C 109.5
O910 C912 C911 134.1(18)
O910 C912 H91D 103.7
C911 C912 H91D 103.7
O910 C912 H91E 103.6
C911 C912 H91E 103.6
H91D C912 H91E 105.3
C912 C911 H91F 109.5
C912 C911 H91G 109.4
H91F C911 H91G 109.5
C912 C911 H91H 109.5
H91F C911 H91H 109.5
H91G C911 H91H 109.5
O910 C913 C914 155(3)
O910 C913 H91I 97.6
C914 C913 H91I 97.6
O910 C913 H91J 97.8
C914 C913 H91J 97.8
H91I C913 H91J 103.6

loop_
_geom_bond_atom_site_label_1
_geom_bond_atom_site_label_2
_geom_bond_distance
Fe1 N1 1.999(2)
Fe1 S3 2.2785(8)
Fe1 S1 2.2814(8)
Fe1 S4 2.3014(8)
Fe1 Fe2 2.7804(5)
Fe1 Fe3 2.7808(6)
Fe1 Fe4 2.7921(6)
B1 C41B 1.602(9)
B1 C31B 1.622(8)
B1 C11B 1.649(4)
B1 C21B 1.654(5)
B1 C81B 1.747(18)
B1 C71B 1.748(17)
C1 C6 1.401(4)
C1 C2 1.404(4)
C1 C101 1.522(4)
Cl1 Fe4 2.2217(8)
N1 C106 1.455(4)
N1 P1 1.615(6)
N1 P4 1.625(11)
S1 Fe2 2.2747(8)
S1 Fe4 2.2884(9)
Fe2 N2 1.998(2)
Fe2 S2 2.2811(8)
Fe2 S4 2.2833(8)
Fe2 Fe3 2.7535(6)
Fe2 Fe4 2.7783(5)
C2 C3 1.407(4)
C2 C7 1.515(4)
P2 N2 1.621(2)
P2 C211 1.797(3)
P2 C231 1.805(3)
P2 C221 1.807(3)
N2 C206 1.445(3)
S2 Fe3 2.2712(8)
S2 Fe4 2.3021(8)
Fe3 N3 1.990(2)
Fe3 S4 2.2803(8)
Fe3 S3 2.2926(8)
Fe3 Fe4 2.7658(6)
C3 C4 1.399(4)
C3 C201 1.519(4)
P3 N3 1.625(2)
P3 C311 1.791(3)
P3 C331 1.793(3)
P3 C621 1.800(12)
P3 C321 1.808(6)
N3 C306 1.447(3)
S3 Fe4 2.2953(8)
C4 C5 1.413(4)
C4 C9 1.514(4)
C6 C5 1.405(4)
C6 C11 1.527(4)
C5 C301 1.525(4)
C9 C10 1.538(4)
C9 H9A 0.9900
C9 H9B 0.9900
C8 C7 1.536(4)
C8 H8A 0.9800
C8 H8B 0.9800
C8 H8C 0.9800
C7 H7A 0.9900
C7 H7B 0.9900
C11 C12 1.537(4)
C11 H11A 0.9900
C11 H11B 0.9900
C10 H10A 0.9800
C10 H10B 0.9800
C10 H10C 0.9800
C12 H12A 0.9800
C12 H12B 0.9800
C12 H12C 0.9800
C101 C102 1.524(4)
C101 H10D 0.9900
C101 H10E 0.9900
C102 C107 1.391(4)
C102 C103 1.392(4)
C103 C104 1.388(4)
C103 H103 0.9500
C104 C105 1.386(4)
C104 H104 0.9500
C105 C106 1.380(4)
C105 H105 0.9500
C106 C107 1.399(4)
C107 H107 0.9500
C201 C202 1.521(4)
C201 H20A 0.9900
C201 H20B 0.9900
C202 C203 1.386(4)
C202 C207 1.395(4)
C203 C204 1.388(5)
C203 H203 0.9500
C204 C205 1.385(5)
C204 H204 0.9500
C205 C206 1.394(4)
C205 H205 0.9500
C206 C207 1.394(4)
C207 H207 0.9500
C211 C216 1.393(4)
C211 C212 1.397(4)
C212 C213 1.394(4)
C212 H212 0.9500
C213 C214 1.396(4)
C213 H213 0.9500
C214 C215 1.394(4)
C214 C217 1.509(4)
C215 C216 1.384(4)
C215 H215 0.9500
C216 H216 0.9500
C217 H21A 0.9800
C217 H21B 0.9800
C217 H21C 0.9800
C221 C222 1.394(4)
C221 C226 1.396(4)
C222 C223 1.391(4)
C222 H222 0.9500
C223 C224 1.391(4)
C223 H223 0.9500
C224 C225 1.393(4)
C224 C227 1.508(4)
C225 C226 1.388(4)
C225 H225 0.9500
C226 H226 0.9500
C227 H22A 0.9800
C227 H22B 0.9800
C227 H22C 0.9800
C231 C232 1.388(4)
C231 C236 1.395(4)
C232 C233 1.389(4)
C232 H232 0.9500
C233 C234 1.390(5)
C233 H233 0.9500
C234 C235 1.388(4)
C234 C237 1.511(4)
C235 C236 1.388(4)
C235 H235 0.9500
C236 H236 0.9500
C237 H23A 0.9800
C237 H23B 0.9800
C237 H23C 0.9800
C301 C302 1.523(4)
C301 H30A 0.9900
C301 H30B 0.9900
C302 C303 1.391(4)
C302 C307 1.392(4)
C303 C304 1.391(4)
C303 H303 0.9500
C304 C305 1.389(4)
C304 H304 0.9500
C305 C306 1.390(4)
C305 H305 0.9500
C306 C307 1.400(4)
C307 H307 0.9500
C311 C312 1.391(4)
C311 C316 1.395(4)
C312 C313 1.390(4)
C312 H312 0.9500
C313 C314 1.388(5)
C313 H313 0.9500
C314 C315 1.387(5)
C314 C317 1.518(4)
C315 C316 1.386(4)
C315 H315 0.9500
C316 H316 0.9500
C317 H31A 0.9800
C317 H31B 0.9800
C317 H31C 0.9800
C331 C332 1.393(4)
C331 C336 1.398(4)
C332 C333 1.379(4)
C332 H332 0.9500
C333 C334 1.391(4)
C333 H333 0.9500
C334 C335 1.387(4)
C334 C337 1.509(4)
C335 C336 1.383(4)
C335 H335 0.9500
C336 H336 0.9500
C337 H33A 0.9800
C337 H33B 0.9800
C337 H33C 0.9800
C11B C16B 1.382(5)
C11B C12B 1.385(5)
C12B C13B 1.394(5)
C12B H12D 0.9500
C13B C14B 1.356(6)
C13B H13B 0.9500
C14B C15B 1.374(7)
C14B H14B 0.9500
C15B C16B 1.396(5)
C15B H15B 0.9500
C16B H16B 0.9500
C21B C26B 1.400(4)
C21B C22B 1.410(4)
C22B C23B 1.390(4)
C22B H22D 0.9500
C23B C24B 1.370(5)
C23B H23D 0.9500
C24B C25B 1.390(5)
C24B H24B 0.9500
C25B C26B 1.393(5)
C25B H25B 0.9500
C26B H26B 0.9500
C112 C111 1.361(9)
C112 C113 1.370(10)
C112 H112 0.9500
C113 C114 1.381(9)
C113 H113 0.9500
C114 C115 1.366(10)
C114 C117 1.509(9)
C115 C116 1.360(10)
C115 H115 0.9500
C116 C111 1.395(9)
C116 H116 0.9500
C117 H11C 0.9800
C117 H11D 0.9800
C117 H11E 0.9800
C121 C122 1.394(7)
C121 C126 1.403(7)
C121 P1 1.810(7)
C122 C123 1.392(7)
C122 H122 0.9500
C123 C124 1.394(7)
C123 H123 0.9500
C124 C125 1.390(7)
C124 C127 1.525(8)
C125 C126 1.397(7)
C125 H125 0.9500
C126 H126 0.9500
C127 H12E 0.9800
C127 H12F 0.9800
C127 H12G 0.9800
C131 C132 1.375(7)
C131 C136 1.383(8)
C131 P1 1.809(7)
C132 C133 1.377(8)
C132 H132 0.9500
C133 C134 1.377(8)
C133 H133 0.9500
C134 C135 1.363(8)
C134 C137 1.529(8)
C135 C136 1.383(7)
C135 H135 0.9500
C136 H136 0.9500
C137 H13A 0.9800
C137 H13C 0.9800
C137 H13D 0.9800
P4 C421 1.794(11)
P4 C431 1.799(11)
P4 C111 1.814(10)
C412 C413 1.423(13)
C412 C111 1.426(12)
C412 H412 0.9500
C413 C414 1.400(12)
C413 H413 0.9500
C414 C415 1.410(12)
C414 C417 1.518(15)
C415 C416 1.414(14)
C415 H415 0.9500
C416 C111 1.418(12)
C416 H416 0.9500
C417 H41A 0.9800
C417 H41B 0.9800
C417 H41C 0.9800
C421 C426 1.390(11)
C421 C422 1.392(12)
C422 C423 1.391(11)
C422 H422 0.9500
C423 C424 1.399(11)
C423 H423 0.9500
C424 C425 1.400(11)
C424 C427 1.521(15)
C425 C426 1.399(11)
C425 H425 0.9500
C426 H426 0.9500
C427 H42A 0.9800
C427 H42B 0.9800
C427 H42C 0.9800
C431 C432 1.386(11)
C431 C436 1.394(11)
C432 C433 1.388(11)
C432 H432 0.9500
C433 C434 1.381(11)
C433 H433 0.9500
C434 C435 1.386(11)
C434 C437 1.529(14)
C435 C436 1.386(10)
C435 H435 0.9500
C436 H436 0.9500
C437 H43A 0.9800
C437 H43B 0.9800
C437 H43C 0.9800
P1 C111 1.779(6)
C321 C326 1.398(8)
C321 C322 1.399(9)
C322 C323 1.401(10)
C322 H322 0.9500
C323 C324 1.392(9)
C323 H323 0.9500
C324 C325 1.390(9)
C324 C327 1.505(11)
C325 C326 1.386(9)
C325 H325 0.9500
C326 H326 0.9500
C327 H32A 0.9800
C327 H32B 0.9800
C327 H32C 0.9800
C621 C622 1.364(13)
C621 C626 1.366(12)
C622 C623 1.367(13)
C622 H622 0.9500
C623 C624 1.372(12)
C623 H623 0.9500
C624 C625 1.372(12)
C624 C627 1.52(2)
C625 C626 1.374(13)
C625 H625 0.9500
C626 H626 0.9500
C627 H62A 0.9800
C627 H62B 0.9800
C627 H62C 0.9800
C31B C36B 1.389(16)
C31B C32B 1.411(14)
C32B C33B 1.401(7)
C32B H32D 0.9500
C33B C34B 1.379(11)
C33B H33D 0.9500
C34B C35B 1.379(12)
C34B H34B 0.9500
C35B C36B 1.397(8)
C35B H35B 0.9500
C36B H36B 0.9500
C41B C42B 1.391(14)
C41B C46B 1.420(16)
C42B C43B 1.414(10)
C42B H42D 0.9500
C43B C44B 1.378(12)
C43B H43D 0.9500
C44B C45B 1.360(11)
C44B H44B 0.9500
C45B C46B 1.400(8)
C45B H45B 0.9500
C46B H46B 0.9500
C71B C76B 1.384(15)
C71B C72B 1.394(15)
C72B C73B 1.383(12)
C72B H72B 0.9500
C73B C74B 1.387(14)
C73B H73B 0.9500
C74B C75B 1.394(15)
C74B H74B 0.9500
C75B C76B 1.408(13)
C75B H75B 0.9500
C76B H76B 0.9500
C81B C82B 1.348(15)
C81B C86B 1.352(15)
C82B C83B 1.371(12)
C82B H82B 0.9500
C83B C84B 1.349(15)
C83B H83B 0.9500
C84B C85B 1.345(15)
C84B H84B 0.9500
C85B C86B 1.365(13)
C85B H85B 0.9500
C86B H86B 0.9500
Cl5 C920 1.792(13)
Cl4 C920 1.802(12)
C920 H92A 0.9900
C920 H92B 0.9900
O930 C933 1.332(10)
O930 C932 1.369(10)
C934 C933 1.513(10)
C934 H93A 0.9800
C934 H93B 0.9800
C934 H93C 0.9800
C933 H93D 0.9900
C933 H93E 0.9900
C931 C932 1.472(9)
C931 H93F 0.9800
C931 H93G 0.9800
C931 H93H 0.9800
C932 H93I 0.9900
C932 H93J 0.9900
Cl3 C900 1.816(12)
Cl2 C900 1.822(13)
C900 H90A 0.9900
C900 H90B 0.9900
O910 C913 1.154(15)
O910 C912 1.242(14)
C914 C913 1.348(17)
C914 H91A 0.9800
C914 H91B 0.9800
C914 H91C 0.9800
C912 C911 1.373(19)
C912 H91D 0.9900
C912 H91E 0.9900
C911 H91F 0.9800
C911 H91G 0.9800
C911 H91H 0.9800
C913 H91I 0.9900
C913 H91J 0.9900
